data_4080118
loop_
_publ_author_name
'Basalov, Ivan V.'
'Lyubov, Dmitry M.'
'Fukin, Georgy K.'
'Cherkasov, Anton V.'
'Trifonov, Alexander A.'

_publ_section_title
;
 Reactivity of Ytterbium(II) Hydride. Redox Reactions: Ytterbium(II) vs
 Hydrido Ligand. Metathesis of the Yb--H Bond
;
_journal_issue 5
_journal_name_full Organometallics
_journal_page_first 1507
_journal_paper_doi 10.1021/om400015k
_journal_volume 32
_journal_year 2013
_chemical_formula_sum 'C91.67 H139.67 N6 O4.17 Yb2'
_chemical_formula_weight 1738.51
_chemical_name_systematic
; 
 ? 
;
_space_group_IT_number 2
_symmetry_cell_setting triclinic
_symmetry_space_group_name_Hall '-P 1'
_symmetry_space_group_name_H-M 'P -1'
_atom_sites_solution_hydrogens geom
_atom_sites_solution_primary direct
_atom_sites_solution_secondary difmap
_audit_creation_method SHELXL-97
_cell_angle_alpha 111.023(2)
_cell_angle_beta 106.486(3)
_cell_angle_gamma 97.723(3)
_cell_formula_units_Z 6
_cell_length_a 20.671(2)
_cell_length_b 26.709(3)
_cell_length_c 29.791(3)
_cell_measurement_reflns_used 900
_cell_measurement_temperature 100(2)
_cell_measurement_theta_max 30
_cell_measurement_theta_min 2
_cell_volume 14200(3)
_computing_cell_refinement 'Bruker SMART'
_computing_data_collection 'Bruker SMART'
_computing_data_reduction 'Bruker SHELXTL'
_computing_molecular_graphics 'Bruker SHELXTL'
_computing_publication_material 'Bruker SHELXTL'
_computing_structure_refinement 'SHELXL-97 (Sheldrick, 2008)'
_computing_structure_solution 'SHELXS-97 (Sheldrick, 2008)'
_diffrn_ambient_temperature 100(2)
_diffrn_measured_fraction_theta_full 0.981
_diffrn_measured_fraction_theta_max 0.981
_diffrn_measurement_device_type 'CCD area detector'
_diffrn_measurement_method 'phi and omega scans'
_diffrn_radiation_monochromator graphite
_diffrn_radiation_source 'fine-focus sealed tube'
_diffrn_radiation_type MoK\a
_diffrn_radiation_wavelength 0.71073
_diffrn_reflns_av_R_equivalents 0.2078
_diffrn_reflns_av_sigmaI/netI 0.4928
_diffrn_reflns_limit_h_max 25
_diffrn_reflns_limit_h_min -23
_diffrn_reflns_limit_k_max 32
_diffrn_reflns_limit_k_min -28
_diffrn_reflns_limit_l_max 31
_diffrn_reflns_limit_l_min -36
_diffrn_reflns_number 84342
_diffrn_reflns_theta_full 25.97
_diffrn_reflns_theta_max 25.97
_diffrn_reflns_theta_min 1.34
_exptl_absorpt_coefficient_mu 2.011
_exptl_absorpt_correction_T_max 0.9421
_exptl_absorpt_correction_T_min 0.7261
_exptl_absorpt_correction_type multi-scan
_exptl_absorpt_process_details 'SADABS (Sheldrick, 1998)'
_exptl_crystal_colour green
_exptl_crystal_density_diffrn 1.220
_exptl_crystal_density_method 'not measured'
_exptl_crystal_description plate
_exptl_crystal_F_000 5430
_exptl_crystal_size_max 0.17
_exptl_crystal_size_mid 0.16
_exptl_crystal_size_min 0.03
_refine_diff_density_max 1.552
_refine_diff_density_min -1.523
_refine_diff_density_rms 0.174
_refine_ls_extinction_method none
_refine_ls_goodness_of_fit_ref 0.823
_refine_ls_hydrogen_treatment constr
_refine_ls_matrix_type full
_refine_ls_number_parameters 2530
_refine_ls_number_reflns 54635
_refine_ls_number_restraints 1083
_refine_ls_restrained_S_all 0.822
_refine_ls_R_factor_all 0.3462
_refine_ls_R_factor_gt 0.1105
_refine_ls_shift/su_max 0.001
_refine_ls_shift/su_mean 0.000
_refine_ls_structure_factor_coef Fsqd
_refine_ls_weighting_details 'calc w=1/[\s^2^(Fo^2^)+(0.0623P)^2^+0.0000P] where P=(Fo^2^+2Fc^2^)/3'
_refine_ls_weighting_scheme calc
_refine_ls_wR_factor_gt 0.1754
_refine_ls_wR_factor_ref 0.2314
_reflns_number_gt 14999
_reflns_number_total 54635
_reflns_threshold_expression >2sigma(I)
_cod_data_source_file om400015k_si_003.cif
_cod_data_source_block ybamh3m
_cod_depositor_comments
;
The following automatic conversions were performed:

'_symmetry_cell_setting' value 'Triclinic' changed to 'triclinic'
according to the built-in table from CIF Core dictionary named
'cif_core.dic' version 2.4.1 from 2010-06-29.

Automatic conversion script
Id: cif_fix_values 1891 2012-01-12 08:04:46Z andrius 
;
_cod_original_sg_symbol_H-M P-1
_cod_database_code 4080118

loop_
_symmetry_equiv_pos_as_xyz
'x, y, z'
'-x, -y, -z'

loop_
_atom_site_label
_atom_site_type_symbol
_atom_site_fract_x
_atom_site_fract_y
_atom_site_fract_z
_atom_site_U_iso_or_equiv
_atom_site_adp_type
_atom_site_occupancy
_atom_site_symmetry_multiplicity
_atom_site_calc_flag
_atom_site_refinement_flags
_atom_site_disorder_assembly
_atom_site_disorder_group
Yb1A Yb 0.16611(2) -0.20159(2) 0.162458(18) 0.03538(15) Uani 1 1 d . . .
N1A N 0.1735(4) -0.2016(3) 0.2375(3) 0.030(2) Uani 1 1 d U . .
N2A N 0.2789(4) -0.1553(3) 0.2033(3) 0.038(3) Uani 1 1 d . . .
N3A N 0.1317(4) -0.2654(3) 0.0836(3) 0.037(3) Uani 1 1 d . . .
N4A N 0.0859(4) -0.1651(4) 0.1323(3) 0.037(3) Uani 1 1 d . . .
C1A C 0.2418(5) -0.2089(5) 0.2478(4) 0.042(3) Uani 1 1 d . . .
H1AA H 0.2549 -0.2293 0.2676 0.051 Uiso 1 1 calc R . .
C2A C 0.2893(4) -0.1891(4) 0.2316(3) 0.027(2) Uani 1 1 d U . .
H2AA H 0.3329 -0.1980 0.2393 0.032 Uiso 1 1 calc R . .
C3A C 0.3374(2) -0.1250(2) 0.2011(2) 0.043(3) Uani 1 1 d G . .
C4A C 0.3907(3) -0.0875(3) 0.2465(2) 0.055(4) Uani 1 1 d G . .
C5A C 0.4504(3) -0.0587(3) 0.2446(3) 0.065(4) Uani 1 1 d GU . .
H5AA H 0.4869 -0.0331 0.2756 0.078 Uiso 1 1 calc R . .
C6A C 0.4569(3) -0.0675(3) 0.1973(4) 0.077(4) Uani 1 1 d GU . .
H6AA H 0.4977 -0.0479 0.1960 0.092 Uiso 1 1 calc R . .
C7A C 0.4035(4) -0.1051(4) 0.1519(3) 0.050(3) Uani 1 1 d GU . .
H7AA H 0.4079 -0.1111 0.1196 0.060 Uiso 1 1 calc R . .
C8A C 0.3438(3) -0.1338(3) 0.1538(2) 0.041(3) Uani 1 1 d G . .
C9A C 0.3844(7) -0.0713(6) 0.2976(5) 0.082(2) Uani 1 1 d U . .
H9AA H 0.3491 -0.1029 0.2947 0.099 Uiso 1 1 calc R . .
C10A C 0.4503(6) -0.0612(6) 0.3428(5) 0.082(2) Uani 1 1 d U . .
H10A H 0.4752 -0.0894 0.3316 0.124 Uiso 1 1 calc R . .
H10B H 0.4372 -0.0638 0.3711 0.124 Uiso 1 1 calc R . .
H10C H 0.4808 -0.0241 0.3544 0.124 Uiso 1 1 calc R . .
C11A C 0.3533(6) -0.0196(5) 0.3109(5) 0.081(5) Uani 1 1 d . . .
H11A H 0.3136 -0.0247 0.2808 0.122 Uiso 1 1 calc R . .
H11B H 0.3894 0.0141 0.3206 0.122 Uiso 1 1 calc R . .
H11C H 0.3374 -0.0159 0.3397 0.122 Uiso 1 1 calc R . .
C12A C 0.2867(5) -0.1767(5) 0.1028(4) 0.044(4) Uani 1 1 d . . .
H12A H 0.2618 -0.2063 0.1097 0.053 Uiso 1 1 calc R . .
C13A C 0.3120(5) -0.2043(5) 0.0590(4) 0.058(5) Uani 1 1 d . . .
H13A H 0.3515 -0.2185 0.0715 0.088 Uiso 1 1 calc R . .
H13B H 0.3270 -0.1770 0.0466 0.088 Uiso 1 1 calc R . .
H13C H 0.2739 -0.2352 0.0307 0.088 Uiso 1 1 calc R . .
C14A C 0.2337(5) -0.1471(5) 0.0828(4) 0.047(4) Uani 1 1 d . . .
H14A H 0.2233 -0.1221 0.1116 0.070 Uiso 1 1 calc R . .
H14B H 0.1905 -0.1749 0.0570 0.070 Uiso 1 1 calc R . .
H14C H 0.2536 -0.1256 0.0670 0.070 Uiso 1 1 calc R . .
C15A C 0.1394(4) -0.2052(4) 0.2735(3) 0.029(2) Uani 1 1 d U . .
C16A C 0.0730(5) -0.2356(5) 0.2525(4) 0.043(2) Uani 1 1 d U . .
C17A C 0.0399(6) -0.2427(5) 0.2854(5) 0.066(4) Uani 1 1 d . . .
H17A H -0.0068 -0.2655 0.2708 0.080 Uiso 1 1 calc R . .
C18A C 0.0719(6) -0.2182(6) 0.3382(4) 0.072(5) Uani 1 1 d . . .
H18A H 0.0503 -0.2259 0.3601 0.087 Uiso 1 1 calc R . .
C19A C 0.1395(5) -0.1804(5) 0.3582(4) 0.045(3) Uani 1 1 d . . .
H19A H 0.1612 -0.1590 0.3943 0.054 Uiso 1 1 calc R . .
C20A C 0.1739(5) -0.1743(5) 0.3263(4) 0.045(3) Uani 1 1 d . . .
C21A C 0.0321(5) -0.2690(5) 0.1944(4) 0.044(2) Uani 1 1 d U . .
H21A H 0.0447 -0.2432 0.1789 0.053 Uiso 1 1 calc R . .
C22A C 0.0553(5) -0.3186(5) 0.1691(4) 0.063(5) Uani 1 1 d . . .
H22A H 0.1053 -0.3073 0.1755 0.095 Uiso 1 1 calc R . .
H22B H 0.0289 -0.3355 0.1320 0.095 Uiso 1 1 calc R . .
H22C H 0.0470 -0.3457 0.1834 0.095 Uiso 1 1 calc R . .
C23A C -0.0494(5) -0.2822(5) 0.1766(5) 0.072(5) Uani 1 1 d . . .
H23A H -0.0694 -0.2950 0.1391 0.108 Uiso 1 1 calc R . .
H23B H -0.0629 -0.2485 0.1933 0.108 Uiso 1 1 calc R . .
H23C H -0.0669 -0.3113 0.1861 0.108 Uiso 1 1 calc R . .
C24A C 0.2427(5) -0.1339(4) 0.3481(3) 0.032(3) Uani 1 1 d . . .
H24A H 0.2533 -0.1278 0.3194 0.039 Uiso 1 1 calc R . .
C25A C 0.2417(5) -0.0775(5) 0.3875(4) 0.050(4) Uani 1 1 d . . .
H25A H 0.1974 -0.0690 0.3744 0.075 Uiso 1 1 calc R . .
H25B H 0.2807 -0.0481 0.3928 0.075 Uiso 1 1 calc R . .
H25C H 0.2464 -0.0798 0.4204 0.075 Uiso 1 1 calc R . .
C26A C 0.3051(6) -0.1536(5) 0.3771(4) 0.072(5) Uani 1 1 d . . .
H26A H 0.3078 -0.1890 0.3531 0.108 Uiso 1 1 calc R . .
H26B H 0.2964 -0.1584 0.4062 0.108 Uiso 1 1 calc R . .
H26C H 0.3494 -0.1254 0.3899 0.108 Uiso 1 1 calc R . .
C27A C 0.0618(5) -0.2651(5) 0.0723(4) 0.046(2) Uani 1 1 d U . .
H27A H 0.0271 -0.2980 0.0471 0.056 Uiso 1 1 calc R . .
C28A C 0.0409(5) -0.2195(4) 0.0958(4) 0.041(2) Uani 1 1 d U . .
H28A H -0.0081 -0.2240 0.0873 0.049 Uiso 1 1 calc R . .
C29A C 0.0576(2) -0.1189(2) 0.1370(2) 0.036(2) Uani 1 1 d GU . .
C30A C 0.0477(3) -0.0889(3) 0.1824(2) 0.042(4) Uani 1 1 d G . .
C31A C 0.0139(4) -0.0468(3) 0.1852(3) 0.057(3) Uani 1 1 d GU . .
H31A H 0.0071 -0.0263 0.2162 0.068 Uiso 1 1 calc R . .
C32A C -0.0099(4) -0.0347(3) 0.1427(3) 0.049(2) Uani 1 1 d GU . .
H32A H -0.0329 -0.0059 0.1447 0.059 Uiso 1 1 calc R . .
C33A C 0.0000(4) -0.0647(3) 0.0974(3) 0.064(3) Uani 1 1 d GU . .
H33A H -0.0162 -0.0564 0.0684 0.077 Uiso 1 1 calc R . .
C34A C 0.0338(3) -0.1067(3) 0.0946(2) 0.044(3) Uani 1 1 d G . .
C35A C 0.0732(4) -0.1038(5) 0.2286(4) 0.045(3) Uani 1 1 d . . .
H35A H 0.0684 -0.1448 0.2150 0.054 Uiso 1 1 calc R . .
C36A C 0.1494(5) -0.0743(5) 0.2565(4) 0.057(4) Uani 1 1 d . . .
H36A H 0.1751 -0.0871 0.2333 0.086 Uiso 1 1 calc R . .
H36B H 0.1674 -0.0823 0.2866 0.086 Uiso 1 1 calc R . .
H36C H 0.1556 -0.0341 0.2676 0.086 Uiso 1 1 calc R . .
C37A C 0.0354(5) -0.0894(5) 0.2662(4) 0.054(4) Uani 1 1 d . . .
H37A H -0.0151 -0.1004 0.2472 0.081 Uiso 1 1 calc R . .
H37B H 0.0509 -0.0493 0.2876 0.081 Uiso 1 1 calc R . .
H37C H 0.0460 -0.1093 0.2883 0.081 Uiso 1 1 calc R . .
C38A C 0.0483(5) -0.1352(5) 0.0463(4) 0.053(4) Uani 1 1 d . . .
H38A H 0.0765 -0.1614 0.0523 0.063 Uiso 1 1 calc R . .
C39A C 0.0889(6) -0.0974(5) 0.0302(4) 0.061(4) Uani 1 1 d . . .
H39A H 0.1377 -0.0830 0.0539 0.092 Uiso 1 1 calc R . .
H39B H 0.0681 -0.0663 0.0311 0.092 Uiso 1 1 calc R . .
H39C H 0.0872 -0.1185 -0.0049 0.092 Uiso 1 1 calc R . .
C40A C -0.0239(5) -0.1720(6) -0.0012(4) 0.073(5) Uani 1 1 d . . .
H40A H -0.0135 -0.1948 -0.0310 0.109 Uiso 1 1 calc R . .
H40B H -0.0509 -0.1473 -0.0103 0.109 Uiso 1 1 calc R . .
H40C H -0.0512 -0.1962 0.0088 0.109 Uiso 1 1 calc R . .
C41A C 0.1473(3) -0.3080(3) 0.0471(2) 0.043(3) Uani 1 1 d GU . .
C42A C 0.1945(4) -0.3357(4) 0.0639(3) 0.063(3) Uani 1 1 d GU . .
C43A C 0.2124(5) -0.3762(4) 0.0285(4) 0.090(6) Uani 1 1 d G . .
H43A H 0.2446 -0.3952 0.0400 0.108 Uiso 1 1 calc R . .
C44A C 0.1832(5) -0.3890(4) -0.0237(3) 0.095(3) Uani 1 1 d GU . .
H44A H 0.1955 -0.4167 -0.0479 0.114 Uiso 1 1 calc R . .
C45A C 0.1361(5) -0.3613(4) -0.0406(2) 0.078(3) Uani 1 1 d GU . .
H45A H 0.1162 -0.3700 -0.0763 0.093 Uiso 1 1 calc R . .
C46A C 0.1181(4) -0.3208(3) -0.0052(2) 0.056(4) Uani 1 1 d G . .
C47A C 0.2259(5) -0.3248(5) 0.1179(4) 0.048(3) Uani 1 1 d . . .
H47A H 0.2102 -0.2933 0.1383 0.057 Uiso 1 1 calc R . .
C48A C 0.1970(6) -0.3764(6) 0.1251(4) 0.076(5) Uani 1 1 d . . .
H48A H 0.1480 -0.3933 0.1023 0.114 Uiso 1 1 calc R . .
H48B H 0.2004 -0.3653 0.1610 0.114 Uiso 1 1 calc R . .
H48C H 0.2244 -0.4033 0.1167 0.114 Uiso 1 1 calc R . .
C49A C 0.3036(5) -0.3100(5) 0.1405(5) 0.071(5) Uani 1 1 d . . .
H49A H 0.3229 -0.2733 0.1426 0.106 Uiso 1 1 calc R . .
H49B H 0.3210 -0.3378 0.1186 0.106 Uiso 1 1 calc R . .
H49C H 0.3182 -0.3092 0.1751 0.106 Uiso 1 1 calc R . .
C50A C 0.0732(6) -0.2891(6) -0.0268(4) 0.070(5) Uani 1 1 d . . .
H50A H 0.0731 -0.2556 0.0025 0.084 Uiso 1 1 calc R . .
C51A C 0.0969(6) -0.2698(6) -0.0646(4) 0.078(5) Uani 1 1 d . . .
H51A H 0.1311 -0.2333 -0.0451 0.117 Uiso 1 1 calc R . .
H51B H 0.0562 -0.2671 -0.0894 0.117 Uiso 1 1 calc R . .
H51C H 0.1184 -0.2968 -0.0831 0.117 Uiso 1 1 calc R . .
C52A C -0.0054(7) -0.3246(6) -0.0606(5) 0.103(7) Uani 1 1 d . . .
H52A H -0.0277 -0.3343 -0.0388 0.155 Uiso 1 1 calc R . .
H52B H -0.0059 -0.3586 -0.0882 0.155 Uiso 1 1 calc R . .
H52C H -0.0310 -0.3027 -0.0756 0.155 Uiso 1 1 calc R . .
Yb1B Yb 0.67371(2) 0.68122(2) 0.438247(18) 0.03431(15) Uani 1 1 d . . .
N1B N 0.6872(4) 0.7625(4) 0.4994(3) 0.043(3) Uani 1 1 d . . .
N2B N 0.5734(4) 0.6927(4) 0.3987(3) 0.038(3) Uani 1 1 d . . .
N3B N 0.7533(4) 0.6755(3) 0.4038(3) 0.033(3) Uani 1 1 d . . .
N4B N 0.6750(3) 0.5960(3) 0.4295(3) 0.036(3) Uani 1 1 d . . .
C1B C 0.6159(5) 0.7511(4) 0.4937(3) 0.033(2) Uani 1 1 d U . .
H1BA H 0.6036 0.7654 0.5233 0.039 Uiso 1 1 calc R . .
C2B C 0.5648(5) 0.7205(4) 0.4475(4) 0.041(2) Uani 1 1 d U . .
H2BA H 0.5182 0.7167 0.4468 0.049 Uiso 1 1 calc R . .
C3B C 0.5177(2) 0.6793(2) 0.35183(18) 0.040(2) Uani 1 1 d GU . .
C4B C 0.4860(3) 0.7194(2) 0.3433(2) 0.043(4) Uani 1 1 d G . .
C5B C 0.4290(3) 0.7045(3) 0.2984(3) 0.041(3) Uani 1 1 d G . .
H5BA H 0.4074 0.7320 0.2925 0.049 Uiso 1 1 calc R . .
C6B C 0.4037(3) 0.6496(4) 0.2621(2) 0.053(4) Uani 1 1 d G . .
H6BA H 0.3647 0.6394 0.2315 0.063 Uiso 1 1 calc R . .
C7B C 0.4353(3) 0.6094(3) 0.2707(2) 0.050(4) Uani 1 1 d G . .
H7BA H 0.4180 0.5719 0.2459 0.059 Uiso 1 1 calc R . .
C8B C 0.4924(3) 0.6243(2) 0.3155(2) 0.044(3) Uani 1 1 d GU . .
C9B C 0.5160(5) 0.7808(4) 0.3790(4) 0.040(3) Uani 1 1 d . . .
H9BA H 0.5609 0.7842 0.4054 0.048 Uiso 1 1 calc R . .
C10B C 0.5347(5) 0.8159(5) 0.3505(4) 0.051(4) Uani 1 1 d . . .
H10D H 0.5707 0.8503 0.3753 0.077 Uiso 1 1 calc R . .
H10E H 0.4928 0.8251 0.3337 0.077 Uiso 1 1 calc R . .
H10F H 0.5524 0.7945 0.3245 0.077 Uiso 1 1 calc R . .
C11B C 0.4710(5) 0.8060(5) 0.4084(4) 0.057(4) Uani 1 1 d . . .
H11D H 0.4752 0.7945 0.4366 0.086 Uiso 1 1 calc R . .
H11E H 0.4220 0.7932 0.3851 0.086 Uiso 1 1 calc R . .
H11F H 0.4865 0.8467 0.4225 0.086 Uiso 1 1 calc R . .
C12B C 0.5259(6) 0.5788(5) 0.3230(5) 0.066(4) Uani 1 1 d U . .
H12B H 0.5477 0.5909 0.3610 0.080 Uiso 1 1 calc R . .
C13B C 0.5869(5) 0.5763(5) 0.3020(5) 0.062(4) Uani 1 1 d . . .
H13D H 0.6233 0.6116 0.3221 0.093 Uiso 1 1 calc R . .
H13E H 0.5692 0.5701 0.2658 0.093 Uiso 1 1 calc R . .
H13F H 0.6065 0.5458 0.3051 0.093 Uiso 1 1 calc R . .
C14B C 0.4739(6) 0.5192(5) 0.3010(4) 0.062(4) Uani 1 1 d U . .
H14D H 0.4294 0.5233 0.3054 0.093 Uiso 1 1 calc R . .
H14E H 0.4945 0.4982 0.3197 0.093 Uiso 1 1 calc R . .
H14F H 0.4657 0.4993 0.2643 0.093 Uiso 1 1 calc R . .
C15B C 0.7332(2) 0.8152(2) 0.54112(18) 0.034(3) Uani 1 1 d G . .
C16B C 0.7146(3) 0.8651(3) 0.5551(2) 0.047(2) Uani 1 1 d GU . .
C17B C 0.7617(4) 0.9128(2) 0.5959(3) 0.052(4) Uani 1 1 d GU . .
H17B H 0.7490 0.9470 0.6055 0.062 Uiso 1 1 calc R . .
C18B C 0.8276(4) 0.9106(3) 0.6226(2) 0.059(4) Uani 1 1 d GU . .
H18B H 0.8598 0.9432 0.6505 0.071 Uiso 1 1 calc R . .
C19B C 0.8463(3) 0.8607(3) 0.6086(2) 0.044(4) Uani 1 1 d G . .
H19B H 0.8913 0.8591 0.6269 0.053 Uiso 1 1 calc R . .
C20B C 0.7991(3) 0.8130(3) 0.5679(2) 0.036(2) Uani 1 1 d GU . .
C21B C 0.6443(5) 0.8712(5) 0.5181(4) 0.045(3) Uani 1 1 d . . .
H21B H 0.6201 0.8347 0.4877 0.054 Uiso 1 1 calc R . .
C22B C 0.6638(5) 0.9153(4) 0.4991(4) 0.040(3) Uani 1 1 d . . .
H22D H 0.6214 0.9177 0.4756 0.060 Uiso 1 1 calc R . .
H22E H 0.6960 0.9050 0.4809 0.060 Uiso 1 1 calc R . .
H22F H 0.6865 0.9515 0.5286 0.060 Uiso 1 1 calc R . .
C23B C 0.5952(5) 0.8869(5) 0.5481(4) 0.050(4) Uani 1 1 d . . .
H23D H 0.5611 0.9024 0.5309 0.075 Uiso 1 1 calc R . .
H23E H 0.6227 0.9145 0.5833 0.075 Uiso 1 1 calc R . .
H23F H 0.5706 0.8536 0.5493 0.075 Uiso 1 1 calc R . .
C24B C 0.8236(5) 0.7591(5) 0.5531(4) 0.047(4) Uani 1 1 d . . .
H24B H 0.8016 0.7388 0.5148 0.057 Uiso 1 1 calc R . .
C25B C 0.7977(7) 0.7196(6) 0.5749(4) 0.082(5) Uani 1 1 d . . .
H25D H 0.7513 0.7225 0.5760 0.123 Uiso 1 1 calc R . .
H25E H 0.8304 0.7299 0.6098 0.123 Uiso 1 1 calc R . .
H25F H 0.7948 0.6813 0.5529 0.123 Uiso 1 1 calc R . .
C26B C 0.9032(5) 0.7709(7) 0.5658(5) 0.098(7) Uani 1 1 d . . .
H26D H 0.9140 0.7384 0.5436 0.147 Uiso 1 1 calc R . .
H26E H 0.9268 0.7784 0.6020 0.147 Uiso 1 1 calc R . .
H26F H 0.9194 0.8032 0.5597 0.147 Uiso 1 1 calc R . .
C27B C 0.7825(5) 0.6466(5) 0.4311(4) 0.042(4) Uani 1 1 d . . .
H27B H 0.8320 0.6534 0.4430 0.050 Uiso 1 1 calc R . .
C28B C 0.7464(5) 0.6095(4) 0.4423(4) 0.032(2) Uani 1 1 d U . .
H28B H 0.7723 0.5914 0.4603 0.039 Uiso 1 1 calc R . .
C29B C 0.6401(3) 0.5439(2) 0.42710(19) 0.042(4) Uani 1 1 d G . .
C30B C 0.5895(3) 0.5425(3) 0.4493(2) 0.052(4) Uani 1 1 d G . .
C31B C 0.5610(4) 0.4937(3) 0.4517(3) 0.056(3) Uani 1 1 d GU . .
H31C H 0.5264 0.4928 0.4669 0.067 Uiso 1 1 calc R . .
C32B C 0.5831(4) 0.4463(3) 0.4319(3) 0.065(5) Uani 1 1 d G . .
H32B H 0.5637 0.4130 0.4335 0.078 Uiso 1 1 calc R . .
C33B C 0.6337(4) 0.4477(3) 0.4097(3) 0.062(3) Uani 1 1 d GU . .
H33B H 0.6489 0.4154 0.3962 0.075 Uiso 1 1 calc R . .
C34B C 0.6622(3) 0.4965(3) 0.4073(2) 0.051(4) Uani 1 1 d G . .
C35B C 0.5634(5) 0.5956(4) 0.4720(4) 0.039(2) Uani 1 1 d U . .
H35B H 0.5766 0.6217 0.4571 0.047 Uiso 1 1 calc R . .
C36B C 0.6026(6) 0.6225(5) 0.5273(4) 0.062(4) Uani 1 1 d . . .
H36D H 0.6528 0.6297 0.5336 0.093 Uiso 1 1 calc R . .
H36E H 0.5903 0.5981 0.5432 0.093 Uiso 1 1 calc R . .
H36F H 0.5911 0.6577 0.5423 0.093 Uiso 1 1 calc R . .
C37B C 0.4849(5) 0.5841(5) 0.4594(5) 0.085(5) Uani 1 1 d . . .
H37D H 0.4607 0.5616 0.4223 0.128 Uiso 1 1 calc R . .
H37E H 0.4719 0.6194 0.4691 0.128 Uiso 1 1 calc R . .
H37F H 0.4714 0.5640 0.4785 0.128 Uiso 1 1 calc R . .
C38B C 0.7059(5) 0.4901(5) 0.3760(4) 0.046(4) Uani 1 1 d . . .
H38B H 0.7216 0.5268 0.3751 0.055 Uiso 1 1 calc R . .
C39B C 0.7729(6) 0.4710(6) 0.3966(4) 0.075(5) Uani 1 1 d . . .
H39D H 0.7940 0.4913 0.4342 0.112 Uiso 1 1 calc R . .
H39E H 0.8068 0.4789 0.3811 0.112 Uiso 1 1 calc R . .
H39F H 0.7596 0.4310 0.3873 0.112 Uiso 1 1 calc R . .
C40B C 0.6685(6) 0.4458(6) 0.3196(4) 0.071(3) Uani 1 1 d U . .
H40D H 0.6259 0.4547 0.3034 0.106 Uiso 1 1 calc R . .
H40E H 0.6562 0.4090 0.3194 0.106 Uiso 1 1 calc R . .
H40F H 0.6998 0.4458 0.3003 0.106 Uiso 1 1 calc R . .
C41B C 0.7958(2) 0.6955(2) 0.38015(19) 0.044(4) Uani 1 1 d G . .
C42B C 0.8190(3) 0.6589(3) 0.3455(2) 0.050(3) Uani 1 1 d GU . .
C43B C 0.8661(4) 0.6794(4) 0.3270(2) 0.058(3) Uani 1 1 d GU . .
H43B H 0.8820 0.6543 0.3033 0.070 Uiso 1 1 calc R . .
C44B C 0.8900(3) 0.7364(4) 0.3430(3) 0.063(4) Uani 1 1 d GU . .
H44B H 0.9223 0.7503 0.3303 0.075 Uiso 1 1 calc R . .
C45B C 0.8668(3) 0.7729(3) 0.3776(3) 0.067(4) Uani 1 1 d GU . .
H45B H 0.8832 0.8119 0.3886 0.081 Uiso 1 1 calc R . .
C46B C 0.8197(3) 0.7525(2) 0.3962(2) 0.033(3) Uani 1 1 d G . .
C47B C 0.7877(6) 0.5980(6) 0.3240(5) 0.080(4) Uani 1 1 d U . .
H47B H 0.7556 0.5922 0.3423 0.096 Uiso 1 1 calc R . .
C48B C 0.7438(6) 0.5692(6) 0.2654(5) 0.080(4) Uani 1 1 d U . .
H48D H 0.7039 0.5849 0.2581 0.119 Uiso 1 1 calc R . .
H48E H 0.7267 0.5292 0.2550 0.119 Uiso 1 1 calc R . .
H48F H 0.7730 0.5752 0.2460 0.119 Uiso 1 1 calc R . .
C49B C 0.8414(6) 0.5648(6) 0.3326(5) 0.091(3) Uani 1 1 d U . .
H49D H 0.8804 0.5875 0.3651 0.137 Uiso 1 1 calc R . .
H49E H 0.8589 0.5547 0.3041 0.137 Uiso 1 1 calc R . .
H49F H 0.8191 0.5310 0.3341 0.137 Uiso 1 1 calc R . .
C50B C 0.7923(4) 0.7943(4) 0.4310(4) 0.032(2) Uani 1 1 d U . .
H50B H 0.7834 0.7789 0.4554 0.038 Uiso 1 1 calc R . .
C51B C 0.8403(5) 0.8528(5) 0.4643(4) 0.052(3) Uani 1 1 d U . .
H51D H 0.8861 0.8507 0.4837 0.078 Uiso 1 1 calc R . .
H51E H 0.8197 0.8739 0.4884 0.078 Uiso 1 1 calc R . .
H51F H 0.8459 0.8716 0.4422 0.078 Uiso 1 1 calc R . .
C52B C 0.7201(5) 0.7962(5) 0.3982(4) 0.048(4) Uani 1 1 d U . .
H52D H 0.7029 0.8240 0.4201 0.072 Uiso 1 1 calc R . .
H52E H 0.6869 0.7596 0.3832 0.072 Uiso 1 1 calc R . .
H52F H 0.7251 0.8062 0.3705 0.072 Uiso 1 1 calc R . .
Yb1C Yb -0.23137(2) 0.14078(2) 0.33608(2) 0.05050(18) Uani 1 1 d . . .
N1C N -0.1346(4) 0.2056(4) 0.3784(3) 0.054(2) Uani 1 1 d U . .
N2C N -0.2335(4) 0.1668(4) 0.2727(4) 0.069(4) Uani 1 1 d . . .
N3C N -0.2358(4) 0.0608(4) 0.3436(3) 0.042(3) Uani 1 1 d . . .
N4C N -0.3140(4) 0.1478(4) 0.3675(3) 0.055(2) Uani 1 1 d U . .
C1C C -0.1156(6) 0.1936(5) 0.3348(4) 0.051(2) Uani 1 1 d U . .
H1CA H -0.0674 0.1988 0.3396 0.062 Uiso 1 1 calc R . .
C2C C -0.1617(5) 0.1753(5) 0.2868(4) 0.051(2) Uani 1 1 d . . .
H2CA H -0.1434 0.1673 0.2598 0.062 Uiso 1 1 calc R . .
C3C C -0.2736(3) 0.1669(3) 0.2261(2) 0.081(4) Uani 1 1 d GU . .
C4C C -0.3314(3) 0.1221(3) 0.1930(3) 0.075(3) Uani 1 1 d GU . .
C5C C -0.3724(3) 0.1207(4) 0.1464(3) 0.057(3) Uani 1 1 d GU . .
H5CA H -0.4119 0.0900 0.1238 0.068 Uiso 1 1 calc R . .
C6C C -0.3555(4) 0.1640(5) 0.1328(3) 0.077(3) Uani 1 1 d GU . .
H6CA H -0.3835 0.1630 0.1010 0.092 Uiso 1 1 calc R . .
C7C C -0.2977(5) 0.2088(4) 0.1659(4) 0.095(6) Uani 1 1 d G . .
H7CA H -0.2862 0.2384 0.1566 0.114 Uiso 1 1 calc R . .
C8C C -0.2568(4) 0.2103(3) 0.2125(3) 0.096(3) Uani 1 1 d GU . .
C9C C -0.3552(6) 0.0724(6) 0.2050(5) 0.075(3) Uani 1 1 d U . .
H9CA H -0.3179 0.0786 0.2378 0.090 Uiso 1 1 calc R . .
C10C C -0.3582(8) 0.0173(7) 0.1676(6) 0.124(3) Uani 1 1 d U . .
H10G H -0.3896 -0.0115 0.1702 0.186 Uiso 1 1 calc R . .
H10H H -0.3112 0.0114 0.1750 0.186 Uiso 1 1 calc R . .
H10I H -0.3757 0.0155 0.1326 0.186 Uiso 1 1 calc R . .
C11C C -0.4228(6) 0.0746(6) 0.2179(5) 0.091(3) Uani 1 1 d U . .
H11G H -0.4249 0.0551 0.2399 0.137 Uiso 1 1 calc R . .
H11H H -0.4638 0.0567 0.1859 0.137 Uiso 1 1 calc R . .
H11I H -0.4223 0.1135 0.2360 0.137 Uiso 1 1 calc R . .
C12C C -0.2004(8) 0.2632(7) 0.2488(6) 0.115(2) Uani 1 1 d U . .
H12C H -0.1808 0.2610 0.2826 0.138 Uiso 1 1 calc R . .
C13C C -0.2256(8) 0.3143(7) 0.2583(6) 0.115(2) Uani 1 1 d U . .
H13G H -0.2630 0.3115 0.2721 0.173 Uiso 1 1 calc R . .
H13H H -0.2435 0.3181 0.2258 0.173 Uiso 1 1 calc R . .
H13I H -0.1868 0.3468 0.2832 0.173 Uiso 1 1 calc R . .
C14C C -0.1423(9) 0.2678(7) 0.2284(7) 0.159(6) Uani 1 1 d U . .
H14G H -0.1252 0.2344 0.2226 0.238 Uiso 1 1 calc R . .
H14H H -0.1040 0.3006 0.2535 0.238 Uiso 1 1 calc R . .
H14I H -0.1598 0.2715 0.1958 0.238 Uiso 1 1 calc R . .
C15C C -0.0849(3) 0.2427(3) 0.4278(2) 0.058(4) Uani 1 1 d G . .
C16C C -0.0631(4) 0.2274(3) 0.4684(3) 0.073(2) Uani 1 1 d GU . .
C17C C -0.0117(4) 0.2650(4) 0.5149(3) 0.082(5) Uani 1 1 d GU . .
H17C H 0.0032 0.2545 0.5426 0.098 Uiso 1 1 calc R . .
C18C C 0.0178(3) 0.3179(4) 0.5206(3) 0.060(3) Uani 1 1 d GU . .
H18C H 0.0529 0.3435 0.5523 0.073 Uiso 1 1 calc R . .
C19C C -0.0040(4) 0.3331(3) 0.4800(3) 0.081(3) Uani 1 1 d GU . .
H19C H 0.0162 0.3693 0.4839 0.097 Uiso 1 1 calc R . .
C20C C -0.0554(3) 0.2956(3) 0.4335(3) 0.065(2) Uani 1 1 d GU . .
C21C C -0.0941(7) 0.1698(6) 0.4642(5) 0.0965(19) Uani 1 1 d DU . .
H21C H -0.1447 0.1563 0.4417 0.116 Uiso 1 1 calc R . .
C22C C -0.0549(7) 0.1266(7) 0.4427(5) 0.122(3) Uani 1 1 d DU . .
H22G H -0.0544 0.1250 0.4094 0.182 Uiso 1 1 calc R . .
H22H H -0.0789 0.0898 0.4381 0.182 Uiso 1 1 calc R . .
H22I H -0.0068 0.1376 0.4670 0.182 Uiso 1 1 calc R . .
C23C C -0.0851(8) 0.1653(7) 0.5205(5) 0.132(3) Uani 1 1 d DU . .
H23G H -0.0749 0.2026 0.5477 0.199 Uiso 1 1 calc R . .
H23H H -0.0466 0.1487 0.5293 0.199 Uiso 1 1 calc R . .
H23I H -0.1285 0.1421 0.5173 0.199 Uiso 1 1 calc R . .
C24C C -0.0803(6) 0.3163(6) 0.3928(5) 0.0777(7) Uani 1 1 d U . .
H24C H -0.1238 0.2882 0.3653 0.093 Uiso 1 1 calc R . .
C25C C -0.0978(7) 0.3734(6) 0.4132(5) 0.100(3) Uani 1 1 d U . .
H25G H -0.1487 0.3677 0.4011 0.149 Uiso 1 1 calc R . .
H25H H -0.0770 0.3980 0.4004 0.149 Uiso 1 1 calc R . .
H25I H -0.0788 0.3905 0.4510 0.149 Uiso 1 1 calc R . .
C26C C -0.0250(7) 0.3219(6) 0.3680(5) 0.093(3) Uani 1 1 d U . .
H26G H -0.0073 0.2887 0.3605 0.139 Uiso 1 1 calc R . .
H26H H 0.0138 0.3548 0.3918 0.139 Uiso 1 1 calc R . .
H26I H -0.0463 0.3257 0.3359 0.139 Uiso 1 1 calc R . .
C27C C -0.3097(5) 0.0498(5) 0.3306(4) 0.045(4) Uani 1 1 d . . .
H27C H -0.3364 0.0121 0.3118 0.054 Uiso 1 1 calc R . .
C28C C -0.3452(5) 0.0894(5) 0.3432(4) 0.044(2) Uani 1 1 d U . .
H28C H -0.3941 0.0771 0.3350 0.053 Uiso 1 1 calc R . .
C29C C -0.3521(3) 0.1818(3) 0.3940(2) 0.0522(19) Uani 1 1 d GU . .
C30C C -0.3785(4) 0.1711(3) 0.4286(3) 0.074(4) Uani 1 1 d GU . .
C31C C -0.4163(4) 0.2050(5) 0.4512(3) 0.088(3) Uani 1 1 d GU . .
H31D H -0.4343 0.1977 0.4748 0.105 Uiso 1 1 calc R . .
C32C C -0.4277(5) 0.2495(4) 0.4391(4) 0.094(3) Uani 1 1 d GU . .
H32C H -0.4536 0.2726 0.4545 0.113 Uiso 1 1 calc R . .
C33C C -0.4014(5) 0.2602(4) 0.4045(4) 0.090(3) Uani 1 1 d GU . .
H33C H -0.4092 0.2906 0.3962 0.108 Uiso 1 1 calc R . .
C34C C -0.3635(4) 0.2264(3) 0.3819(3) 0.074(2) Uani 1 1 d GU . .
C35C C -0.3597(8) 0.1272(8) 0.4462(6) 0.1196(7) Uani 1 1 d U . .
H35C H -0.3520 0.0981 0.4172 0.143 Uiso 1 1 calc R . .
C36C C -0.2878(8) 0.1521(7) 0.4940(5) 0.110(2) Uani 1 1 d U . .
H36G H -0.2724 0.1218 0.5013 0.166 Uiso 1 1 calc R . .
H36H H -0.2946 0.1781 0.5242 0.166 Uiso 1 1 calc R . .
H36I H -0.2523 0.1718 0.4859 0.166 Uiso 1 1 calc R . .
C37C C -0.3991(8) 0.0935(7) 0.4741(6) 0.1196(7) Uani 1 1 d U . .
H37G H -0.4471 0.0727 0.4506 0.179 Uiso 1 1 calc R . .
H37H H -0.4001 0.1208 0.5062 0.179 Uiso 1 1 calc R . .
H37I H -0.3729 0.0677 0.4816 0.179 Uiso 1 1 calc R . .
C38C C -0.3426(8) 0.2338(7) 0.3407(6) 0.1113(18) Uani 1 1 d U . .
H38C H -0.3317 0.1993 0.3203 0.134 Uiso 1 1 calc R . .
C39C C -0.3930(8) 0.2491(7) 0.3060(6) 0.123(3) Uani 1 1 d U . .
H39G H -0.3797 0.2895 0.3172 0.184 Uiso 1 1 calc R . .
H39H H -0.4397 0.2376 0.3066 0.184 Uiso 1 1 calc R . .
H39I H -0.3935 0.2306 0.2709 0.184 Uiso 1 1 calc R . .
C40C C -0.2803(7) 0.2793(6) 0.36672(15) 0.1113(18) Uani 1 1 d DU . .
H40G H -0.2689 0.2934 0.4040 0.167 Uiso 1 1 calc R . .
H40H H -0.2881 0.3091 0.3557 0.167 Uiso 1 1 calc R . .
H40I H -0.2414 0.2663 0.3581 0.167 Uiso 1 1 calc R . .
C41C C -0.2024(3) 0.0207(2) 0.3486(2) 0.043(4) Uani 1 1 d G . .
C42C C -0.2217(3) -0.0102(3) 0.3738(3) 0.058(4) Uani 1 1 d G . .
C43C C -0.1931(4) -0.0541(3) 0.3750(3) 0.057(3) Uani 1 1 d GU . .
H43C H -0.2063 -0.0753 0.3923 0.068 Uiso 1 1 calc R . .
C44C C -0.1451(4) -0.0672(3) 0.3510(3) 0.069(3) Uani 1 1 d GU . .
H44C H -0.1255 -0.0972 0.3519 0.082 Uiso 1 1 calc R . .
C45C C -0.1258(4) -0.0363(3) 0.3258(3) 0.053(3) Uani 1 1 d GU . .
H45D H -0.0930 -0.0451 0.3094 0.064 Uiso 1 1 calc R . .
C46C C -0.1544(3) 0.0077(3) 0.3246(3) 0.061(4) Uani 1 1 d G . .
C47C C -0.2647(6) 0.0019(6) 0.4069(4) 0.067(2) Uani 1 1 d U . .
H47C H -0.2741 0.0382 0.4088 0.081 Uiso 1 1 calc R . .
C48C C -0.2237(8) 0.0131(7) 0.4665(5) 0.110(2) Uani 1 1 d U . .
H48G H -0.1740 0.0307 0.4767 0.166 Uiso 1 1 calc R . .
H48H H -0.2289 -0.0223 0.4698 0.166 Uiso 1 1 calc R . .
H48I H -0.2436 0.0377 0.4889 0.166 Uiso 1 1 calc R . .
C49C C -0.3376(6) -0.0388(5) 0.3854(4) 0.069(4) Uani 1 1 d . . .
H49G H -0.3655 -0.0384 0.3530 0.104 Uiso 1 1 calc R . .
H49H H -0.3610 -0.0275 0.4103 0.104 Uiso 1 1 calc R . .
H49I H -0.3326 -0.0765 0.3792 0.104 Uiso 1 1 calc R . .
C50C C -0.1279(6) 0.0434(5) 0.3021(4) 0.061(2) Uani 1 1 d U . .
H50C H -0.1375 0.0799 0.3191 0.074 Uiso 1 1 calc R . .
C51C C -0.1696(7) 0.0236(6) 0.2454(5) 0.089(3) Uani 1 1 d U . .
H51G H -0.1582 0.0529 0.2342 0.133 Uiso 1 1 calc R . .
H51H H -0.2197 0.0147 0.2396 0.133 Uiso 1 1 calc R . .
H51I H -0.1579 -0.0098 0.2256 0.133 Uiso 1 1 calc R . .
C52C C -0.0517(6) 0.0578(6) 0.3091(5) 0.087(3) Uani 1 1 d U . .
H52G H -0.0457 0.0737 0.2851 0.130 Uiso 1 1 calc R . .
H52H H -0.0351 0.0241 0.3022 0.130 Uiso 1 1 calc R . .
H52I H -0.0247 0.0850 0.3446 0.130 Uiso 1 1 calc R . .
Yb1D Yb 0.62588(3) 0.75248(2) 0.165817(19) 0.04644(17) Uani 1 1 d U . .
O1D O 0.7238(5) 0.7470(4) 0.2291(3) 0.099(4) Uani 1 1 d . . .
O2D O 0.5892(5) 0.6880(4) 0.2007(3) 0.0911(18) Uani 1 1 d U . .
O3D O 0.6774(4) 0.8532(3) 0.2188(3) 0.061(3) Uani 1 1 d . . .
O4D O 0.5475(4) 0.7976(4) 0.2097(3) 0.080(3) Uani 1 1 d . . .
N1D N 0.6516(5) 0.7641(5) 0.0953(4) 0.0714(14) Uani 1 1 d U . .
N2D N 0.6036(5) 0.6778(5) 0.0867(4) 0.082(2) Uani 1 1 d U . .
C1D C 0.6247(7) 0.7138(6) 0.0629(5) 0.078(2) Uani 1 1 d U . .
C2D C 0.55974(18) 0.62593(18) 0.0670(2) 0.0962(5) Uani 1 1 d GU . .
C3D C 0.59030(18) 0.5888(2) 0.0825(3) 0.0985(4) Uani 1 1 d GDU . .
C4D C 0.5488(2) 0.5382(2) 0.0736(2) 0.0986(6) Uani 1 1 d GDU . .
H4DA H 0.5697 0.5128 0.0843 0.118 Uiso 1 1 calc R . .
C5D C 0.4767(2) 0.5248(2) 0.0491(3) 0.0971(6) Uani 1 1 d GU . .
H5DA H 0.4484 0.4903 0.0431 0.117 Uiso 1 1 calc R . .
C6D C 0.44617(17) 0.5620(3) 0.0336(3) 0.0962(7) Uani 1 1 d GDU . .
H6DA H 0.3969 0.5528 0.0168 0.115 Uiso 1 1 calc R . .
C7D C 0.48767(19) 0.6125(2) 0.0425(3) 0.110(2) Uani 1 1 d GDU . .
C8D C 0.66810(16) 0.6026(2) 0.10951(16) 0.1160(13) Uani 1 1 d DU . .
H8DA H 0.6807 0.6427 0.1337 0.139 Uiso 1 1 calc R . .
C9D C 0.7211(3) 0.5999(8) 0.0822(3) 0.1426(6) Uani 1 1 d DU . .
H9DA H 0.7140 0.5612 0.0586 0.214 Uiso 1 1 calc R . .
H9DB H 0.7687 0.6140 0.1078 0.214 Uiso 1 1 calc R . .
H9DC H 0.7145 0.6227 0.0626 0.214 Uiso 1 1 calc R . .
C10D C 0.6917(3) 0.5737(3) 0.1453(3) 0.1160(13) Uani 1 1 d DU . .
H10J H 0.6690 0.5822 0.1708 0.174 Uiso 1 1 calc R . .
H10K H 0.7426 0.5871 0.1629 0.174 Uiso 1 1 calc R . .
H10L H 0.6787 0.5334 0.1249 0.174 Uiso 1 1 calc R . .
C11D C 0.4451(3) 0.6474(2) 0.02348(14) 0.1419(17) Uani 1 1 d DU . .
H11J H 0.4785 0.6729 0.0176 0.170 Uiso 1 1 calc R . .
C12D C 0.4328(5) 0.6851(5) 0.0717(3) 0.1419(17) Uani 1 1 d DU . .
H12D H 0.4767 0.7001 0.1014 0.213 Uiso 1 1 calc R . .
H12E H 0.3975 0.6633 0.0784 0.213 Uiso 1 1 calc R . .
H12F H 0.4164 0.7158 0.0659 0.213 Uiso 1 1 calc R . .
C13D C 0.3866(5) 0.6141(6) -0.0296(3) 0.1426(6) Uani 1 1 d DU . .
H13J H 0.4065 0.5937 -0.0545 0.214 Uiso 1 1 calc R . .
H13K H 0.3643 0.6397 -0.0412 0.214 Uiso 1 1 calc R . .
H13L H 0.3516 0.5877 -0.0269 0.214 Uiso 1 1 calc R . .
C14D C 0.6167(7) 0.6863(7) 0.0052(6) 0.099(3) Uani 1 1 d U . .
C15D C 0.6908(7) 0.6973(7) 0.0041(6) 0.110(3) Uani 1 1 d U . .
H15A H 0.7147 0.7369 0.0244 0.165 Uiso 1 1 calc R . .
H15B H 0.6882 0.6866 -0.0315 0.165 Uiso 1 1 calc R . .
H15C H 0.7168 0.6753 0.0188 0.165 Uiso 1 1 calc R . .
C16D C 0.5869(8) 0.6201(7) -0.0248(6) 0.108(3) Uani 1 1 d U . .
H16A H 0.6112 0.6025 -0.0037 0.163 Uiso 1 1 calc R . .
H16B H 0.5946 0.6074 -0.0576 0.163 Uiso 1 1 calc R . .
H16C H 0.5367 0.6097 -0.0314 0.163 Uiso 1 1 calc R . .
C17D C 0.5722(7) 0.7106(7) -0.0306(6) 0.109(7) Uani 1 1 d . . .
H17D H 0.5979 0.7486 -0.0216 0.164 Uiso 1 1 calc R . .
H17E H 0.5273 0.7111 -0.0257 0.164 Uiso 1 1 calc R . .
H17F H 0.5638 0.6872 -0.0667 0.164 Uiso 1 1 calc R . .
C18D C 0.6681(4) 0.8088(3) 0.0822(2) 0.0962(5) Uani 1 1 d GU . .
C19D C 0.7382(4) 0.8330(4) 0.0942(3) 0.0971(6) Uani 1 1 d GU . .
C20D C 0.7576(4) 0.8829(4) 0.0906(4) 0.0910(5) Uani 1 1 d GU . .
H20A H 0.8054 0.8994 0.0988 0.109 Uiso 1 1 calc R . .
C21D C 0.7069(6) 0.9086(4) 0.0750(4) 0.0910(5) Uani 1 1 d GU . .
H21D H 0.7201 0.9427 0.0725 0.109 Uiso 1 1 calc R . .
C22D C 0.6368(5) 0.8844(4) 0.0630(4) 0.0962(7) Uani 1 1 d GU . .
H22J H 0.6021 0.9020 0.0523 0.115 Uiso 1 1 calc R . .
C23D C 0.6174(4) 0.8345(4) 0.0666(3) 0.0985(4) Uani 1 1 d GU . .
C24D C 0.7994(6) 0.8100(6) 0.1156(5) 0.070(4) Uani 1 1 d U . .
H24D H 0.7787 0.7725 0.1130 0.084 Uiso 1 1 calc R . .
C25D C 0.8456(6) 0.8028(6) 0.0845(5) 0.094(3) Uani 1 1 d U . .
H25J H 0.8177 0.7780 0.0484 0.141 Uiso 1 1 calc R . .
H25K H 0.8823 0.7866 0.0978 0.141 Uiso 1 1 calc R . .
H25L H 0.8671 0.8390 0.0867 0.141 Uiso 1 1 calc R . .
C26D C 0.8367(7) 0.8470(6) 0.1710(5) 0.101(3) Uani 1 1 d U . .
H26J H 0.8072 0.8702 0.1836 0.151 Uiso 1 1 calc R . .
H26K H 0.8805 0.8709 0.1754 0.151 Uiso 1 1 calc R . .
H26L H 0.8470 0.8245 0.1905 0.151 Uiso 1 1 calc R . .
C27D C 0.5399(6) 0.8084(6) 0.0560(4) 0.072(2) Uani 1 1 d U . .
H27D H 0.5307 0.7677 0.0470 0.087 Uiso 1 1 calc R . .
C28D C 0.5301(6) 0.8418(6) 0.1095(4) 0.076(5) Uani 1 1 d . . .
H28D H 0.4802 0.8342 0.1044 0.115 Uiso 1 1 calc R . .
H28E H 0.5494 0.8818 0.1212 0.115 Uiso 1 1 calc R . .
H28F H 0.5548 0.8298 0.1355 0.115 Uiso 1 1 calc R . .
C29D C 0.4869(7) 0.8207(6) 0.0148(5) 0.098(3) Uani 1 1 d U . .
H29A H 0.5038 0.8171 -0.0135 0.147 Uiso 1 1 calc R . .
H29B H 0.4825 0.8585 0.0306 0.147 Uiso 1 1 calc R . .
H29C H 0.4412 0.7940 0.0014 0.147 Uiso 1 1 calc R . .
C30D C 0.7919(8) 0.7636(7) 0.2371(6) 0.117(3) Uani 1 1 d U . .
H30A H 0.8194 0.7510 0.2616 0.176 Uiso 1 1 calc R . .
H30B H 0.8066 0.8043 0.2512 0.176 Uiso 1 1 calc R . .
H30C H 0.7993 0.7477 0.2044 0.176 Uiso 1 1 calc R . .
C31D C 0.7081(7) 0.7148(7) 0.2594(6) 0.100(3) Uani 1 1 d U . .
H31E H 0.7247 0.6807 0.2505 0.120 Uiso 1 1 calc R . .
H31F H 0.7311 0.7378 0.2969 0.120 Uiso 1 1 calc R . .
C32D C 0.6294(7) 0.7003(7) 0.2440(5) 0.0962(5) Uani 1 1 d U . .
H32D H 0.6166 0.6688 0.2528 0.115 Uiso 1 1 calc R . .
H32I H 0.6184 0.7323 0.2673 0.115 Uiso 1 1 calc R . .
C33D C 0.5228(8) 0.6632(8) 0.1953(6) 0.134(3) Uani 1 1 d U . .
H33D H 0.5247 0.6338 0.2076 0.201 Uiso 1 1 calc R . .
H33E H 0.4925 0.6472 0.1589 0.201 Uiso 1 1 calc R . .
H33F H 0.5039 0.6911 0.2156 0.201 Uiso 1 1 calc R . .
C34D C 0.6975(8) 0.9009(6) 0.2102(5) 0.098(6) Uani 1 1 d . . .
H34A H 0.7412 0.9256 0.2381 0.147 Uiso 1 1 calc R . .
H34B H 0.6607 0.9205 0.2095 0.147 Uiso 1 1 calc R . .
H34C H 0.7046 0.8895 0.1772 0.147 Uiso 1 1 calc R . .
C35D C 0.6594(6) 0.8642(6) 0.2625(4) 0.072(5) Uani 1 1 d . . .
H35D H 0.6836 0.9031 0.2877 0.086 Uiso 1 1 calc R . .
H35I H 0.6755 0.8394 0.2788 0.086 Uiso 1 1 calc R . .
C36D C 0.5835(6) 0.8557(6) 0.2498(5) 0.080(3) Uani 1 1 d . . .
H36J H 0.5677 0.8828 0.2367 0.097 Uiso 1 1 calc R . .
H36K H 0.5720 0.8613 0.2811 0.097 Uiso 1 1 calc R . .
C37D C 0.4737(6) 0.7874(6) 0.1985(5) 0.098(6) Uani 1 1 d . . .
H37J H 0.4587 0.8202 0.1968 0.147 Uiso 1 1 calc R . .
H37K H 0.4626 0.7798 0.2257 0.147 Uiso 1 1 calc R . .
H37L H 0.4491 0.7553 0.1653 0.147 Uiso 1 1 calc R . .
Yb1E Yb -0.17483(3) 0.41469(2) 0.64440(2) 0.05182(17) Uani 1 1 d U . .
O1E O -0.2248(4) 0.3915(4) 0.5499(3) 0.0707(5) Uani 1 1 d U . .
O2E O -0.1241(4) 0.3481(4) 0.5970(3) 0.0707(5) Uani 1 1 d U . .
O3E O -0.2905(4) 0.3507(4) 0.6140(3) 0.0774(14) Uani 1 1 d U . .
O4E O -0.1760(4) 0.3449(4) 0.6834(3) 0.0774(14) Uani 1 1 d U . .
N1E N -0.1281(4) 0.5109(4) 0.6600(3) 0.042(3) Uani 1 1 d . . .
N2E N -0.1045(4) 0.4860(4) 0.7281(4) 0.064(3) Uani 1 1 d . . .
C1E C -0.0970(5) 0.5285(5) 0.7108(4) 0.047(4) Uani 1 1 d . . .
C2E C -0.0885(4) 0.4923(3) 0.7778(2) 0.052(2) Uani 1 1 d GU . .
C3E C -0.0294(4) 0.4802(4) 0.8034(3) 0.077(2) Uani 1 1 d GU . .
C4E C -0.0204(5) 0.4795(5) 0.8512(3) 0.088(3) Uani 1 1 d GU . .
H4EA H 0.0200 0.4712 0.8687 0.105 Uiso 1 1 calc R . .
C5E C -0.0705(6) 0.4910(5) 0.8734(3) 0.092(3) Uani 1 1 d GU . .
H5EA H -0.0643 0.4906 0.9061 0.110 Uiso 1 1 calc R . .
C6E C -0.1295(5) 0.5031(5) 0.8478(4) 0.089(3) Uani 1 1 d GU . .
H6EA H -0.1638 0.5110 0.8630 0.107 Uiso 1 1 calc R . .
C7E C -0.1385(4) 0.5038(4) 0.8000(3) 0.098(4) Uani 1 1 d GU . .
C8E C 0.0259(6) 0.4690(6) 0.7814(5) 0.090(5) Uani 1 1 d U . .
H8EA H 0.0174 0.4814 0.7528 0.108 Uiso 1 1 calc R . .
C9E C 0.1039(7) 0.5006(7) 0.8196(6) 0.111(3) Uani 1 1 d U . .
H9EA H 0.1362 0.4895 0.8017 0.167 Uiso 1 1 calc R . .
H9EB H 0.1138 0.4910 0.8492 0.167 Uiso 1 1 calc R . .
H9EC H 0.1100 0.5408 0.8316 0.167 Uiso 1 1 calc R . .
C10E C 0.0173(8) 0.4065(7) 0.7571(6) 0.130(3) Uani 1 1 d U . .
H10M H -0.0307 0.3878 0.7325 0.195 Uiso 1 1 calc R . .
H10N H 0.0268 0.3927 0.7840 0.195 Uiso 1 1 calc R . .
H10O H 0.0501 0.3987 0.7390 0.195 Uiso 1 1 calc R . .
C11E C -0.2059(8) 0.5093(7) 0.7740(6) 0.111(3) Uani 1 1 d U . .
H11K H -0.1993 0.5240 0.7486 0.134 Uiso 1 1 calc R . .
C12E C -0.2628(7) 0.4555(7) 0.7432(5) 0.098(4) Uani 1 1 d U . .
H12G H -0.3019 0.4609 0.7193 0.147 Uiso 1 1 calc R . .
H12H H -0.2791 0.4438 0.7666 0.147 Uiso 1 1 calc R . .
H12I H -0.2442 0.4268 0.7236 0.147 Uiso 1 1 calc R . .
C13E C -0.2339(8) 0.5522(8) 0.8098(6) 0.138(3) Uani 1 1 d U . .
H13M H -0.2711 0.5623 0.7889 0.207 Uiso 1 1 calc R . .
H13N H -0.1957 0.5855 0.8336 0.207 Uiso 1 1 calc R . .
H13O H -0.2525 0.5356 0.8296 0.207 Uiso 1 1 calc R . .
C14E C -0.0581(7) 0.5895(6) 0.7461(5) 0.074(4) Uani 1 1 d U . .
C15E C -0.0528(6) 0.6298(5) 0.7199(4) 0.068(4) Uani 1 1 d U . .
H15D H -0.0210 0.6215 0.7010 0.102 Uiso 1 1 calc R . .
H15E H -0.0347 0.6682 0.7463 0.102 Uiso 1 1 calc R . .
H15F H -0.0992 0.6251 0.6960 0.102 Uiso 1 1 calc R . .
C16E C -0.0973(7) 0.6206(7) 0.7860(5) 0.115(6) Uani 1 1 d . . .
H16D H -0.1454 0.6179 0.7660 0.173 Uiso 1 1 calc R . .
H16E H -0.0716 0.6599 0.8063 0.173 Uiso 1 1 calc R . .
H16F H -0.0980 0.6024 0.8093 0.173 Uiso 1 1 calc R . .
C17E C 0.0152(6) 0.5978(6) 0.7874(5) 0.083(3) Uani 1 1 d U . .
H17G H 0.0472 0.5850 0.7698 0.125 Uiso 1 1 calc R . .
H17H H 0.0088 0.5763 0.8072 0.125 Uiso 1 1 calc R . .
H17I H 0.0349 0.6373 0.8109 0.125 Uiso 1 1 calc R . .
C18E C -0.1293(3) 0.5328(3) 0.6239(2) 0.0483(17) Uani 1 1 d GU . .
C19E C -0.0856(4) 0.5217(3) 0.5957(3) 0.056(2) Uani 1 1 d GU . .
C20E C -0.0939(5) 0.5364(4) 0.5545(3) 0.083(3) Uani 1 1 d GU . .
H20B H -0.0641 0.5288 0.5353 0.100 Uiso 1 1 calc R . .
C21E C -0.1459(6) 0.5622(4) 0.5416(3) 0.091(4) Uani 1 1 d GU . .
H21E H -0.1515 0.5723 0.5135 0.109 Uiso 1 1 calc R . .
C22E C -0.1895(5) 0.5733(4) 0.5698(3) 0.082(3) Uani 1 1 d GU . .
H22K H -0.2250 0.5910 0.5610 0.099 Uiso 1 1 calc R . .
C23E C -0.1812(4) 0.5586(3) 0.6110(3) 0.068(2) Uani 1 1 d GU . .
C24E C -0.0304(6) 0.4874(6) 0.6055(5) 0.081(2) Uani 1 1 d U . .
H24E H -0.0513 0.4570 0.6134 0.097 Uiso 1 1 calc R . .
C25E C 0.0264(7) 0.5227(6) 0.6475(5) 0.101(3) Uani 1 1 d U . .
H25M H 0.0581 0.5016 0.6581 0.151 Uiso 1 1 calc R . .
H25N H 0.0111 0.5422 0.6758 0.151 Uiso 1 1 calc R . .
H25O H 0.0508 0.5499 0.6388 0.151 Uiso 1 1 calc R . .
C26E C -0.0117(6) 0.4618(6) 0.5585(5) 0.081(2) Uani 1 1 d U . .
H26M H -0.0217 0.4214 0.5473 0.121 Uiso 1 1 calc R . .
H26N H 0.0381 0.4772 0.5668 0.121 Uiso 1 1 calc R . .
H26O H -0.0395 0.4702 0.5308 0.121 Uiso 1 1 calc R . .
C27E C -0.2313(6) 0.5683(6) 0.6386(6) 0.088(5) Uani 1 1 d U . .
H27E H -0.2118 0.5636 0.6712 0.105 Uiso 1 1 calc R . .
C28E C -0.3039(8) 0.5258(7) 0.6068(6) 0.117(3) Uani 1 1 d U . .
H28G H -0.2989 0.4882 0.6008 0.175 Uiso 1 1 calc R . .
H28H H -0.3230 0.5280 0.5737 0.175 Uiso 1 1 calc R . .
H28I H -0.3356 0.5344 0.6258 0.175 Uiso 1 1 calc R . .
C29E C -0.2476(7) 0.6273(6) 0.6533(5) 0.097(3) Uani 1 1 d U . .
H29D H -0.2036 0.6566 0.6716 0.145 Uiso 1 1 calc R . .
H29E H -0.2754 0.6312 0.6755 0.145 Uiso 1 1 calc R . .
H29F H -0.2739 0.6304 0.6218 0.145 Uiso 1 1 calc R . .
C30E C -0.2465(7) 0.4177(7) 0.5176(5) 0.105(3) Uani 1 1 d U . .
H30D H -0.2249 0.4083 0.4913 0.158 Uiso 1 1 calc R . .
H30E H -0.2322 0.4581 0.5379 0.158 Uiso 1 1 calc R . .
H30F H -0.2975 0.4051 0.5008 0.158 Uiso 1 1 calc R . .
C31E C -0.2139(6) 0.3337(5) 0.52723(17) 0.0772(17) Uani 1 1 d DU . .
H31G H -0.2412 0.3089 0.5372 0.093 Uiso 1 1 calc R . .
H31H H -0.2334 0.3192 0.4892 0.093 Uiso 1 1 calc R . .
C32E C -0.1452(6) 0.3303(6) 0.5418(5) 0.0772(17) Uani 1 1 d U . .
H32E H -0.1156 0.3552 0.5333 0.093 Uiso 1 1 calc R . .
H32F H -0.1423 0.2917 0.5247 0.093 Uiso 1 1 calc R . .
C33E C -0.0525(6) 0.3434(6) 0.6206(5) 0.092(3) Uani 1 1 d U . .
H33G H -0.0530 0.3041 0.6097 0.137 Uiso 1 1 calc R . .
H33H H -0.0375 0.3616 0.6582 0.137 Uiso 1 1 calc R . .
H33I H -0.0199 0.3615 0.6092 0.137 Uiso 1 1 calc R . .
C34E C -0.3516(7) 0.3601(6) 0.5943(5) 0.098(3) Uani 1 1 d U . .
H34D H -0.3798 0.3586 0.6155 0.147 Uiso 1 1 calc R . .
H34E H -0.3764 0.3318 0.5590 0.147 Uiso 1 1 calc R . .
H34F H -0.3434 0.3970 0.5941 0.147 Uiso 1 1 calc R . .
C35E C -0.2914(6) 0.3036(6) 0.6294(5) 0.0779(16) Uani 1 1 d U . .
H35E H -0.3250 0.2697 0.6003 0.093 Uiso 1 1 calc R . .
H35F H -0.3081 0.3119 0.6587 0.093 Uiso 1 1 calc R . .
C36E C -0.2207(6) 0.2923(6) 0.6449(5) 0.081(3) Uani 1 1 d U . .
H36L H -0.2218 0.2640 0.6591 0.097 Uiso 1 1 calc R . .
H36M H -0.2051 0.2793 0.6152 0.097 Uiso 1 1 calc R . .
C37E C -0.1695(7) 0.3487(6) 0.7328(5) 0.083(3) Uani 1 1 d U . .
H37M H -0.1546 0.3167 0.7369 0.125 Uiso 1 1 calc R . .
H37N H -0.2147 0.3488 0.7372 0.125 Uiso 1 1 calc R . .
H37O H -0.1345 0.3831 0.7588 0.125 Uiso 1 1 calc R . .
Yb1F Yb -0.30572(2) -0.14353(2) -0.227191(18) 0.03695(15) Uani 1 1 d U . .
O1F O -0.3141(4) -0.1926(4) -0.3145(3) 0.077(3) Uani 1 1 d U . .
O2F O -0.4115(4) -0.1441(3) -0.2929(3) 0.070(3) Uani 1 1 d U . .
O3F O -0.2002(3) -0.0851(3) -0.2268(3) 0.051(2) Uani 1 1 d U . .
O4F O -0.2943(3) -0.0424(3) -0.1893(3) 0.048(2) Uani 1 1 d . . .
N1F N -0.3386(4) -0.2119(4) -0.1977(3) 0.055(3) Uani 1 1 d . . .
N2F N -0.2251(4) -0.1695(4) -0.1700(3) 0.050(3) Uani 1 1 d . . .
C1F C -0.2729(5) -0.2064(4) -0.1675(4) 0.036(2) Uani 1 1 d U . .
C2F C -0.1568(2) -0.1413(2) -0.1372(2) 0.038(2) Uani 1 1 d GU . .
C3F C -0.1031(3) -0.1450(3) -0.1567(2) 0.042(4) Uani 1 1 d G . .
C4F C -0.0365(3) -0.1098(3) -0.1266(3) 0.042(3) Uani 1 1 d G . .
H4FA H 0.0002 -0.1123 -0.1400 0.051 Uiso 1 1 calc R . .
C5F C -0.0234(3) -0.0710(3) -0.0770(3) 0.053(4) Uani 1 1 d G . .
H5FA H 0.0221 -0.0470 -0.0564 0.064 Uiso 1 1 calc R . .
C6F C -0.0771(4) -0.0674(3) -0.0575(2) 0.061(4) Uani 1 1 d G . .
H6FA H -0.0682 -0.0408 -0.0235 0.073 Uiso 1 1 calc R . .
C7F C -0.1437(3) -0.1025(2) -0.0876(2) 0.045(4) Uani 1 1 d G . .
C8F C -0.1125(7) -0.1792(6) -0.2107(5) 0.087(2) Uani 1 1 d U . .
H8FA H -0.1625 -0.1845 -0.2311 0.105 Uiso 1 1 calc R . .
C9F C -0.1051(8) -0.2370(7) -0.2180(6) 0.114(3) Uani 1 1 d U . .
H9FA H -0.1134 -0.2593 -0.2543 0.171 Uiso 1 1 calc R . .
H9FB H -0.1394 -0.2547 -0.2075 0.171 Uiso 1 1 calc R . .
H9FC H -0.0578 -0.2344 -0.1967 0.171 Uiso 1 1 calc R . .
C10F C -0.0741(7) -0.1626(6) -0.2369(4) 0.084(4) Uani 1 1 d U . .
H10P H -0.0962 -0.1863 -0.2739 0.127 Uiso 1 1 calc R . .
H10Q H -0.0263 -0.1659 -0.2244 0.127 Uiso 1 1 calc R . .
H10R H -0.0727 -0.1238 -0.2308 0.127 Uiso 1 1 calc R . .
C11F C -0.1998(5) -0.0945(5) -0.0634(4) 0.044(3) Uani 1 1 d . . .
H11L H -0.2400 -0.1286 -0.0834 0.053 Uiso 1 1 calc R . .
C12F C -0.2270(5) -0.0439(5) -0.0674(4) 0.053(3) Uani 1 1 d U . .
H12J H -0.2673 -0.0422 -0.0563 0.080 Uiso 1 1 calc R . .
H12K H -0.2410 -0.0482 -0.1032 0.080 Uiso 1 1 calc R . .
H12L H -0.1897 -0.0095 -0.0452 0.080 Uiso 1 1 calc R . .
C13F C -0.1767(6) -0.0851(6) -0.0081(5) 0.085(5) Uani 1 1 d . . .
H13P H -0.1446 -0.1078 -0.0019 0.127 Uiso 1 1 calc R . .
H13Q H -0.2176 -0.0956 0.0003 0.127 Uiso 1 1 calc R . .
H13R H -0.1529 -0.0457 0.0137 0.127 Uiso 1 1 calc R . .
C14F C -0.2577(6) -0.2470(5) -0.1406(4) 0.061(3) Uani 1 1 d U . .
C15F C -0.2960(6) -0.2447(5) -0.1051(4) 0.065(3) Uani 1 1 d U . .
H15G H -0.3423 -0.2711 -0.1242 0.097 Uiso 1 1 calc R . .
H15H H -0.3013 -0.2070 -0.0897 0.097 Uiso 1 1 calc R . .
H15I H -0.2698 -0.2543 -0.0777 0.097 Uiso 1 1 calc R . .
C16F C -0.2780(6) -0.3058(5) -0.1829(4) 0.066(3) Uani 1 1 d U . .
H16G H -0.3289 -0.3204 -0.1970 0.099 Uiso 1 1 calc R . .
H16H H -0.2564 -0.3298 -0.1686 0.099 Uiso 1 1 calc R . .
H16I H -0.2615 -0.3048 -0.2105 0.099 Uiso 1 1 calc R . .
C17F C -0.1791(5) -0.2304(5) -0.1047(4) 0.071(5) Uani 1 1 d . . .
H17J H -0.1716 -0.2573 -0.0897 0.106 Uiso 1 1 calc R . .
H17K H -0.1676 -0.1932 -0.0770 0.106 Uiso 1 1 calc R . .
H17L H -0.1491 -0.2303 -0.1249 0.106 Uiso 1 1 calc R . .
C18F C -0.4046(3) -0.2469(2) -0.2063(2) 0.037(2) Uani 1 1 d GU . .
C19F C -0.4381(3) -0.2979(2) -0.2484(2) 0.041(2) Uani 1 1 d GU . .
C20F C -0.5044(3) -0.3265(3) -0.2559(3) 0.056(3) Uani 1 1 d GU . .
H20C H -0.5273 -0.3614 -0.2847 0.067 Uiso 1 1 calc R . .
C21F C -0.5371(3) -0.3042(3) -0.2214(3) 0.085(2) Uani 1 1 d GU . .
H21F H -0.5824 -0.3238 -0.2266 0.101 Uiso 1 1 calc R . .
C22F C -0.5035(4) -0.2533(4) -0.1794(3) 0.056(3) Uani 1 1 d GU . .
H22L H -0.5259 -0.2380 -0.1558 0.067 Uiso 1 1 calc R . .
C23F C -0.4373(3) -0.2246(3) -0.1718(2) 0.055(4) Uani 1 1 d GU . .
C24F C -0.4094(5) -0.3195(5) -0.2902(4) 0.050(4) Uani 1 1 d . . .
H24F H -0.3583 -0.3006 -0.2761 0.060 Uiso 1 1 calc R . .
C25F C -0.4438(5) -0.3073(5) -0.3349(4) 0.046(4) Uani 1 1 d . . .
H25P H -0.4285 -0.2673 -0.3254 0.069 Uiso 1 1 calc R . .
H25Q H -0.4947 -0.3185 -0.3447 0.069 Uiso 1 1 calc R . .
H25R H -0.4309 -0.3279 -0.3641 0.069 Uiso 1 1 calc R . .
C26F C -0.4185(6) -0.3844(5) -0.3102(5) 0.071(5) Uani 1 1 d . . .
H26P H -0.3989 -0.3935 -0.2810 0.106 Uiso 1 1 calc R . .
H26Q H -0.3939 -0.3960 -0.3344 0.106 Uiso 1 1 calc R . .
H26R H -0.4684 -0.4039 -0.3278 0.106 Uiso 1 1 calc R . .
C27F C -0.4081(5) -0.1657(5) -0.1283(4) 0.047(3) Uani 1 1 d U . .
H27F H -0.3561 -0.1565 -0.1179 0.056 Uiso 1 1 calc R . .
C28F C -0.4329(7) -0.1246(5) -0.1491(4) 0.071(5) Uani 1 1 d . . .
H28J H -0.4030 -0.0870 -0.1260 0.107 Uiso 1 1 calc R . .
H28K H -0.4813 -0.1259 -0.1514 0.107 Uiso 1 1 calc R . .
H28L H -0.4303 -0.1345 -0.1835 0.107 Uiso 1 1 calc R . .
C29F C -0.4239(6) -0.1569(6) -0.0816(5) 0.075(5) Uani 1 1 d . . .
H29G H -0.3899 -0.1238 -0.0527 0.112 Uiso 1 1 calc R . .
H29H H -0.4213 -0.1894 -0.0737 0.112 Uiso 1 1 calc R . .
H29I H -0.4711 -0.1518 -0.0870 0.112 Uiso 1 1 calc R . .
C30F C -0.2782(7) -0.2354(7) -0.3321(5) 0.106(3) Uani 1 1 d U . .
H30G H -0.3086 -0.2641 -0.3661 0.159 Uiso 1 1 calc R . .
H30H H -0.2673 -0.2524 -0.3076 0.159 Uiso 1 1 calc R . .
H30I H -0.2348 -0.2185 -0.3342 0.159 Uiso 1 1 calc R . .
C31F C -0.3610(3) -0.1883(3) -0.3567(4) 0.104(3) Uani 1 1 d DU . .
H31I H -0.3988 -0.2232 -0.3778 0.125 Uiso 1 1 calc R . .
H31J H -0.3364 -0.1808 -0.3786 0.125 Uiso 1 1 calc R . .
C32F C -0.3911(5) -0.1397(4) -0.3337(5) 0.112(3) Uani 1 1 d DU . .
H32G H -0.3555 -0.1040 -0.3203 0.135 Uiso 1 1 calc R . .
H32H H -0.4322 -0.1400 -0.3609 0.135 Uiso 1 1 calc R . .
C33F C -0.4716(7) -0.1286(7) -0.2963(5) 0.103(3) Uani 1 1 d U . .
H33J H -0.5024 -0.1442 -0.3326 0.155 Uiso 1 1 calc R . .
H33K H -0.4611 -0.0879 -0.2820 0.155 Uiso 1 1 calc R . .
H33L H -0.4949 -0.1423 -0.2770 0.155 Uiso 1 1 calc R . .
C34F C -0.1895(5) -0.0793(5) -0.2687(4) 0.066(4) Uani 1 1 d U . .
H34G H -0.1405 -0.0597 -0.2587 0.099 Uiso 1 1 calc R . .
H34H H -0.2200 -0.0579 -0.2804 0.099 Uiso 1 1 calc R . .
H34I H -0.2003 -0.1161 -0.2967 0.099 Uiso 1 1 calc R . .
C35F C -0.1765(5) -0.0371(4) -0.1824(4) 0.036(2) Uani 1 1 d U . .
H35G H -0.1333 -0.0140 -0.1805 0.043 Uiso 1 1 calc R . .
H35H H -0.1648 -0.0465 -0.1523 0.043 Uiso 1 1 calc R . .
C36F C -0.2307(5) -0.0045(5) -0.1805(4) 0.056(4) Uani 1 1 d . . .
H36N H -0.2155 0.0273 -0.1464 0.068 Uiso 1 1 calc R . .
H36O H -0.2380 0.0099 -0.2074 0.068 Uiso 1 1 calc R . .
C37F C -0.3459(6) -0.0133(5) -0.1789(5) 0.078(4) Uani 1 1 d . . .
H37P H -0.3441 0.0162 -0.1911 0.117 Uiso 1 1 calc R . .
H37Q H -0.3361 0.0031 -0.1418 0.117 Uiso 1 1 calc R . .
H37R H -0.3925 -0.0395 -0.1968 0.117 Uiso 1 1 calc R . .
C1S C 0.3880(5) 0.4171(5) 0.1584(4) 0.0555(13) Uani 0.50 1 d PGU A 1
H1SA H 0.3416 0.4007 0.1538 0.067 Uiso 0.50 1 calc PR A 1
C2S C 0.4023(7) 0.4643(6) 0.1495(5) 0.0555(13) Uani 0.50 1 d PGU A 1
H2SA H 0.3656 0.4803 0.1389 0.067 Uiso 0.50 1 calc PR A 1
C4S C 0.4702(8) 0.4883(6) 0.1561(6) 0.0555(13) Uani 0.50 1 d PGU A 1
H4SA H 0.4800 0.5206 0.1500 0.067 Uiso 0.50 1 calc PR A 1
C3S C 0.5239(6) 0.4650(7) 0.1716(6) 0.0555(13) Uani 0.50 1 d PGU A 1
H3SA H 0.5704 0.4814 0.1761 0.067 Uiso 0.50 1 calc PR A 1
C5S C 0.5097(6) 0.4178(7) 0.1805(6) 0.0555(13) Uani 0.50 1 d PGU A 1
H5SA H 0.5464 0.4019 0.1911 0.067 Uiso 0.50 1 calc PR A 1
C6S C 0.4417(7) 0.3938(6) 0.1738(5) 0.0555(13) Uani 0.50 1 d PGU A 1
H6SA H 0.4320 0.3615 0.1799 0.067 Uiso 0.50 1 calc PR A 1
O1S O 0.2405(3) 0.6447(2) -0.1349(3) 0.1033(6) Uani 0.50 1 d PDU B 2
C7S C 0.2929(2) 0.6927(3) -0.0944(3) 0.1033(6) Uani 0.50 1 d PDU B 2
H7SA H 0.3029 0.6907 -0.0606 0.124 Uiso 0.50 1 calc PR B 2
H7SB H 0.2795 0.7274 -0.0922 0.124 Uiso 0.50 1 calc PR B 2
C8S C 0.3552(3) 0.6877(2) -0.1128(3) 0.1033(6) Uani 0.50 1 d PDU B 2
H8SA H 0.3662 0.7176 -0.1238 0.124 Uiso 0.50 1 calc PR B 2
H8SB H 0.3971 0.6909 -0.0846 0.124 Uiso 0.50 1 calc PR B 2
C9S C 0.3342(2) 0.6304(3) -0.1584(3) 0.1033(6) Uani 0.50 1 d PDU B 2
H9SA H 0.3673 0.6085 -0.1505 0.124 Uiso 0.50 1 calc PR B 2
H9SB H 0.3354 0.6351 -0.1897 0.124 Uiso 0.50 1 calc PR B 2
C10S C 0.2598(3) 0.6000(3) -0.1675(4) 0.1033(6) Uani 0.50 1 d PD B 2
H10S H 0.2288 0.5856 -0.2040 0.124 Uiso 0.50 1 calc PR B 2
H10T H 0.2598 0.5691 -0.1565 0.124 Uiso 0.50 1 calc PR B 2
C11S C 0.00999(15) -0.02196(13) 0.48012(11) 0.091(3) Uani 1 1 d DU . .
H11M H -0.0322 -0.0529 0.4566 0.109 Uiso 1 1 calc R . .
H11N H 0.0443 -0.0372 0.4984 0.109 Uiso 1 1 calc R . .
C12S C 0.0415(3) 0.0005(2) 0.44797(18) 0.167(3) Uani 1 1 d DU . .
H12M H 0.0828 0.0323 0.4716 0.200 Uiso 1 1 calc R . .
H12N H 0.0066 0.0146 0.4288 0.200 Uiso 1 1 calc R . .
C13S C 0.0638(4) -0.0430(4) 0.4093(4) 0.122(3) Uani 1 1 d DU . .
H13S H 0.0822 -0.0261 0.3896 0.182 Uiso 1 1 calc R . .
H13T H 0.0232 -0.0746 0.3856 0.182 Uiso 1 1 calc R . .
H13U H 0.1000 -0.0558 0.4279 0.182 Uiso 1 1 calc R . .

loop_
_atom_site_aniso_label
_atom_site_aniso_U_11
_atom_site_aniso_U_22
_atom_site_aniso_U_33
_atom_site_aniso_U_23
_atom_site_aniso_U_13
_atom_site_aniso_U_12
Yb1A 0.0299(2) 0.0379(3) 0.0395(2) 0.0176(2) 0.01307(18) 0.0074(2)
N1A 0.034(3) 0.024(3) 0.032(3) 0.015(2) 0.010(2) 0.006(2)
N2A 0.037(4) 0.040(5) 0.050(5) 0.025(4) 0.020(4) 0.017(4)
N3A 0.029(4) 0.028(5) 0.058(5) 0.030(4) 0.011(4) -0.007(4)
N4A 0.027(4) 0.036(6) 0.036(4) 0.006(4) 0.014(3) -0.007(4)
C1A 0.030(5) 0.062(7) 0.036(5) 0.034(5) -0.001(4) 0.001(5)
C2A 0.025(3) 0.026(3) 0.032(3) 0.014(2) 0.008(2) 0.014(3)
C3A 0.039(5) 0.046(7) 0.059(6) 0.024(5) 0.036(4) 0.016(5)
C4A 0.056(7) 0.050(9) 0.030(6) -0.006(6) 0.007(5) 0.007(6)
C5A 0.026(5) 0.056(8) 0.114(3) 0.048(6) 0.006(4) 0.018(5)
C6A 0.027(5) 0.072(10) 0.125(4) 0.038(6) 0.025(4) 0.006(5)
C7A 0.043(5) 0.080(7) 0.064(5) 0.055(4) 0.039(4) 0.018(5)
C8A 0.025(4) 0.057(7) 0.051(6) 0.028(5) 0.017(4) 0.021(5)
C9A 0.083(3) 0.081(3) 0.082(3) 0.0370(19) 0.024(2) 0.024(2)
C10A 0.083(3) 0.081(3) 0.082(3) 0.0370(19) 0.024(2) 0.024(2)
C11A 0.098(7) 0.094(9) 0.097(8) 0.056(7) 0.059(6) 0.067(7)
C12A 0.045(6) 0.030(7) 0.048(6) 0.013(5) 0.013(5) -0.002(5)
C13A 0.048(6) 0.061(10) 0.041(7) -0.003(6) 0.019(5) 0.001(6)
C14A 0.033(5) 0.042(8) 0.055(7) 0.018(5) 0.011(5) -0.011(5)
C15A 0.025(3) 0.028(3) 0.037(3) 0.013(2) 0.011(2) 0.011(3)
C16A 0.042(3) 0.043(4) 0.047(3) 0.020(3) 0.020(3) 0.009(3)
C17A 0.038(6) 0.068(9) 0.094(8) 0.047(7) 0.018(6) -0.009(6)
C18A 0.064(7) 0.103(11) 0.052(7) 0.035(7) 0.029(6) 0.003(8)
C19A 0.056(5) 0.035(5) 0.033(4) 0.010(4) 0.014(3) -0.006(4)
C20A 0.056(5) 0.035(5) 0.033(4) 0.010(4) 0.014(3) -0.006(4)
C21A 0.043(3) 0.044(4) 0.048(3) 0.020(3) 0.021(3) 0.004(3)
C22A 0.060(7) 0.065(10) 0.063(7) 0.023(6) 0.029(6) 0.007(7)
C23A 0.069(7) 0.085(9) 0.092(8) 0.058(6) 0.036(6) 0.035(7)
C24A 0.053(6) 0.014(6) 0.012(5) -0.005(4) 0.001(4) 0.004(5)
C25A 0.055(6) 0.050(8) 0.050(6) 0.030(5) 0.021(5) 0.001(6)
C26A 0.101(9) 0.069(9) 0.034(7) 0.020(6) 0.003(6) 0.039(7)
C27A 0.044(3) 0.045(4) 0.048(3) 0.020(3) 0.016(3) 0.004(3)
C28A 0.039(3) 0.040(4) 0.044(3) 0.020(3) 0.016(3) 0.003(3)
C29A 0.030(3) 0.040(3) 0.039(3) 0.013(2) 0.016(2) 0.013(3)
C30A 0.020(5) 0.020(7) 0.065(7) 0.014(5) -0.002(5) -0.008(5)
C31A 0.060(3) 0.057(4) 0.055(3) 0.027(3) 0.020(3) 0.009(3)
C32A 0.045(3) 0.047(4) 0.055(3) 0.028(3) 0.009(3) 0.013(3)
C33A 0.065(4) 0.067(4) 0.063(4) 0.034(3) 0.018(3) 0.014(3)
C34A 0.038(5) 0.063(7) 0.042(6) 0.036(5) 0.015(4) 0.010(5)
C35A 0.034(5) 0.044(7) 0.082(7) 0.040(5) 0.034(5) 0.015(5)
C36A 0.059(6) 0.056(8) 0.071(7) 0.033(6) 0.029(5) 0.029(6)
C37A 0.067(6) 0.073(8) 0.063(6) 0.049(5) 0.047(5) 0.033(6)
C38A 0.045(6) 0.077(9) 0.040(6) 0.032(5) 0.013(5) 0.014(6)
C39A 0.059(7) 0.082(9) 0.042(6) 0.037(6) 0.014(5) -0.010(7)
C40A 0.031(6) 0.101(10) 0.068(8) 0.049(7) -0.014(6) -0.004(7)
C41A 0.059(5) 0.021(5) 0.035(6) 0.001(4) 0.021(4) -0.009(4)
C42A 0.063(3) 0.065(3) 0.063(3) 0.026(3) 0.031(3) 0.012(3)
C43A 0.106(9) 0.077(11) 0.092(10) 0.032(8) 0.044(8) 0.034(8)
C44A 0.099(4) 0.093(4) 0.094(4) 0.036(3) 0.039(3) 0.025(3)
C45A 0.080(4) 0.080(4) 0.073(4) 0.030(3) 0.031(3) 0.018(3)
C46A 0.065(7) 0.056(9) 0.029(6) 0.004(6) 0.010(5) 0.012(6)
C47A 0.053(5) 0.046(7) 0.069(6) 0.031(5) 0.046(5) 0.017(5)
C48A 0.083(8) 0.080(12) 0.044(7) 0.007(7) 0.028(6) -0.005(8)
C49A 0.086(7) 0.037(8) 0.098(9) 0.014(6) 0.058(6) 0.031(6)
C50A 0.070(8) 0.081(11) 0.034(7) 0.017(7) 0.004(6) -0.005(8)
C51A 0.074(9) 0.099(11) 0.060(7) 0.048(7) 0.013(7) 0.004(8)
C52A 0.097(12) 0.074(13) 0.058(9) 0.008(8) -0.027(9) -0.049(10)
Yb1B 0.02519(19) 0.0324(3) 0.0474(3) 0.0184(2) 0.01348(18) 0.00798(19)
N1B 0.028(3) 0.074(6) 0.059(4) 0.047(4) 0.031(3) 0.018(4)
N2B 0.024(4) 0.035(6) 0.040(5) 0.016(4) -0.004(4) -0.002(4)
N3B 0.028(4) 0.031(5) 0.044(5) 0.019(4) 0.013(3) 0.005(4)
N4B 0.020(3) 0.051(5) 0.049(5) 0.029(4) 0.012(3) 0.025(3)
C1B 0.035(3) 0.036(3) 0.028(3) 0.013(2) 0.014(2) 0.008(3)
C2B 0.043(3) 0.042(3) 0.040(3) 0.022(2) 0.015(3) 0.008(3)
C3B 0.039(3) 0.042(3) 0.039(3) 0.019(2) 0.013(3) 0.008(3)
C4B 0.024(5) 0.056(8) 0.045(6) 0.019(5) 0.008(4) 0.012(5)
C5B 0.024(4) 0.063(7) 0.057(6) 0.046(5) 0.017(4) 0.011(5)
C6B 0.069(7) 0.057(7) 0.051(6) 0.044(5) 0.022(5) 0.016(6)
C7B 0.032(6) 0.041(8) 0.051(7) 0.020(6) -0.008(5) -0.022(6)
C8B 0.053(5) 0.040(5) 0.052(6) 0.021(4) 0.037(4) 0.011(5)
C9B 0.049(5) 0.033(7) 0.038(6) 0.013(5) 0.016(5) 0.020(5)
C10B 0.050(7) 0.031(8) 0.052(7) 0.012(6) 0.004(6) -0.006(6)
C11B 0.035(5) 0.083(8) 0.086(7) 0.060(6) 0.030(5) 0.031(5)
C12B 0.055(6) 0.047(5) 0.102(9) 0.044(6) 0.014(6) 0.021(4)
C13B 0.034(5) 0.057(8) 0.109(9) 0.045(6) 0.026(6) 0.020(5)
C14B 0.065(6) 0.049(5) 0.096(7) 0.057(5) 0.025(6) 0.025(4)
C15B 0.031(4) 0.034(6) 0.049(5) 0.018(4) 0.030(4) 0.014(4)
C16B 0.045(3) 0.049(4) 0.049(3) 0.020(3) 0.024(3) 0.011(3)
C17B 0.075(4) 0.053(8) 0.040(5) 0.017(5) 0.043(4) 0.017(5)
C18B 0.055(5) 0.041(9) 0.060(7) 0.008(6) 0.023(5) -0.018(5)
C19B 0.034(5) 0.033(8) 0.038(6) -0.009(5) 0.008(5) 0.001(5)
C20B 0.040(3) 0.036(3) 0.036(3) 0.018(2) 0.014(3) 0.007(3)
C21B 0.067(6) 0.041(7) 0.047(6) 0.023(5) 0.038(5) 0.021(5)
C22B 0.061(6) 0.020(7) 0.031(5) 0.002(5) 0.024(5) -0.004(5)
C23B 0.067(6) 0.049(8) 0.043(6) 0.015(5) 0.033(5) 0.031(5)
C24B 0.025(5) 0.061(8) 0.046(6) 0.018(6) 0.011(5) 0.000(5)
C25B 0.128(9) 0.080(10) 0.073(7) 0.045(6) 0.065(7) 0.031(8)
C26B 0.019(5) 0.144(15) 0.116(11) 0.044(10) 0.022(6) 0.006(7)
C27B 0.027(5) 0.025(7) 0.054(7) 0.004(5) 0.009(5) -0.006(5)
C28B 0.034(3) 0.029(3) 0.033(3) 0.013(2) 0.008(2) 0.013(3)
C29B 0.049(6) 0.030(7) 0.027(6) 0.013(5) -0.008(5) -0.007(6)
C30B 0.072(6) 0.049(7) 0.063(6) 0.041(5) 0.038(5) 0.024(6)
C31B 0.060(3) 0.056(4) 0.054(3) 0.027(3) 0.023(3) 0.010(3)
C32B 0.107(9) 0.037(9) 0.044(7) 0.009(6) 0.029(6) 0.012(7)
C33B 0.069(4) 0.059(4) 0.061(4) 0.028(3) 0.020(3) 0.021(3)
C34B 0.059(7) 0.054(8) 0.036(6) 0.025(5) 0.005(5) 0.011(6)
C35B 0.041(3) 0.037(3) 0.040(3) 0.018(2) 0.018(3) 0.004(3)
C36B 0.081(7) 0.064(8) 0.059(7) 0.035(6) 0.030(6) 0.038(6)
C37B 0.079(7) 0.065(9) 0.155(10) 0.062(7) 0.073(7) 0.043(6)
C38B 0.035(6) 0.041(8) 0.049(7) 0.017(5) 0.001(5) 0.002(5)
C39B 0.078(8) 0.061(10) 0.050(8) 0.001(7) -0.002(7) 0.020(7)
C40B 0.074(4) 0.068(4) 0.069(4) 0.028(3) 0.024(3) 0.018(3)
C41B 0.018(5) 0.067(9) 0.032(6) 0.011(5) 0.006(4) -0.003(5)
C42B 0.048(3) 0.052(4) 0.052(3) 0.021(3) 0.022(3) 0.013(3)
C43B 0.055(3) 0.060(4) 0.061(3) 0.020(3) 0.028(3) 0.022(3)
C44B 0.083(6) 0.076(8) 0.048(6) 0.042(4) 0.025(4) 0.031(5)
C45B 0.065(6) 0.078(8) 0.095(7) 0.058(5) 0.041(5) 0.041(5)
C46B 0.028(5) 0.026(6) 0.040(5) 0.012(4) 0.017(4) -0.010(5)
C47B 0.082(5) 0.074(7) 0.089(7) 0.029(6) 0.038(5) 0.038(5)
C48B 0.082(5) 0.074(7) 0.089(7) 0.029(6) 0.038(5) 0.038(5)
C49B 0.089(4) 0.089(4) 0.093(4) 0.037(3) 0.029(3) 0.029(3)
C50B 0.032(3) 0.030(3) 0.032(3) 0.015(2) 0.012(2) 0.002(2)
C51B 0.051(3) 0.053(4) 0.052(3) 0.024(3) 0.018(3) 0.007(3)
C52B 0.035(4) 0.065(8) 0.042(6) 0.025(5) 0.011(4) 0.004(5)
Yb1C 0.0301(2) 0.0385(3) 0.0845(4) 0.0268(3) 0.0224(2) 0.0069(2)
N1C 0.047(3) 0.052(3) 0.059(3) 0.020(2) 0.018(3) 0.014(3)
N2C 0.029(4) 0.044(7) 0.120(8) 0.025(6) 0.023(5) -0.005(5)
N3C 0.020(4) 0.065(6) 0.043(5) 0.028(4) 0.008(3) 0.013(4)
N4C 0.043(3) 0.056(3) 0.059(3) 0.015(2) 0.019(2) 0.015(3)
C1C 0.047(3) 0.051(3) 0.060(3) 0.026(2) 0.021(2) 0.011(2)
C2C 0.047(3) 0.051(3) 0.060(3) 0.026(2) 0.021(2) 0.011(2)
C3C 0.079(6) 0.070(4) 0.104(7) 0.043(3) 0.032(6) 0.039(4)
C4C 0.076(3) 0.089(6) 0.078(5) 0.054(4) 0.021(3) 0.034(4)
C5C 0.053(3) 0.058(4) 0.061(3) 0.028(3) 0.021(3) 0.013(3)
C6C 0.077(4) 0.077(4) 0.078(4) 0.038(3) 0.024(3) 0.021(3)
C7C 0.082(9) 0.102(10) 0.124(10) 0.080(8) 0.023(8) 0.035(8)
C8C 0.099(4) 0.093(3) 0.099(4) 0.050(3) 0.030(3) 0.023(3)
C9C 0.076(3) 0.089(6) 0.078(5) 0.054(4) 0.021(3) 0.034(4)
C10C 0.127(4) 0.125(4) 0.123(4) 0.055(3) 0.044(3) 0.029(3)
C11C 0.088(3) 0.095(4) 0.094(4) 0.042(3) 0.035(3) 0.020(3)
C12C 0.117(2) 0.113(3) 0.117(3) 0.052(2) 0.0389(19) 0.029(2)
C13C 0.117(2) 0.113(3) 0.117(3) 0.052(2) 0.0389(19) 0.029(2)
C14C 0.146(5) 0.157(14) 0.255(10) 0.154(10) 0.099(5) 0.043(11)
C15C 0.033(5) 0.040(8) 0.106(9) 0.030(6) 0.034(5) 0.003(5)
C16C 0.065(3) 0.076(3) 0.076(3) 0.025(2) 0.030(3) 0.023(3)
C17C 0.042(5) 0.078(9) 0.107(8) 0.023(6) 0.011(5) 0.040(5)
C18C 0.055(6) 0.031(6) 0.077(4) -0.001(3) 0.028(5) 0.011(6)
C19C 0.077(4) 0.078(4) 0.086(3) 0.025(2) 0.036(3) 0.024(3)
C20C 0.060(3) 0.062(3) 0.071(3) 0.025(2) 0.025(3) 0.017(3)
C21C 0.092(3) 0.090(3) 0.104(2) 0.042(2) 0.029(3) 0.021(2)
C22C 0.118(3) 0.117(4) 0.128(4) 0.046(3) 0.045(3) 0.039(3)
C23C 0.140(4) 0.135(4) 0.126(3) 0.064(3) 0.045(3) 0.029(3)
C24C 0.0777(8) 0.0776(9) 0.0778(8) 0.0325(6) 0.0280(6) 0.0205(7)
C25C 0.100(4) 0.096(4) 0.101(4) 0.039(3) 0.036(3) 0.029(3)
C26C 0.091(4) 0.090(4) 0.097(4) 0.037(3) 0.038(3) 0.020(3)
C27C 0.052(6) 0.043(7) 0.043(6) 0.024(5) 0.019(5) -0.001(6)
C28C 0.040(3) 0.043(4) 0.049(3) 0.019(3) 0.017(3) 0.008(3)
C29C 0.042(3) 0.051(2) 0.055(3) 0.012(2) 0.015(2) 0.022(3)
C30C 0.063(6) 0.081(10) 0.078(5) 0.016(5) 0.042(4) 0.027(6)
C31C 0.085(4) 0.092(4) 0.086(4) 0.034(3) 0.037(3) 0.019(3)
C32C 0.092(4) 0.093(4) 0.095(4) 0.036(3) 0.034(3) 0.031(3)
C33C 0.089(4) 0.088(4) 0.091(4) 0.033(3) 0.033(3) 0.033(3)
C34C 0.069(3) 0.067(3) 0.079(2) 0.027(2) 0.014(2) 0.032(3)
C35C 0.1193(8) 0.1198(8) 0.1196(8) 0.0500(6) 0.0428(6) 0.0316(7)
C36C 0.120(3) 0.115(4) 0.102(3) 0.056(3) 0.038(2) 0.020(3)
C37C 0.1193(8) 0.1198(8) 0.1196(8) 0.0500(6) 0.0428(6) 0.0316(7)
C38C 0.112(3) 0.112(3) 0.112(2) 0.0465(18) 0.0435(17) 0.031(2)
C39C 0.125(4) 0.122(4) 0.122(4) 0.055(3) 0.039(2) 0.032(3)
C40C 0.112(3) 0.112(3) 0.112(2) 0.0465(18) 0.0435(17) 0.031(2)
C41C 0.026(5) 0.041(7) 0.055(7) 0.027(5) -0.001(5) 0.000(5)
C42C 0.035(5) 0.055(8) 0.089(8) 0.046(6) 0.010(6) 0.018(5)
C43C 0.061(4) 0.056(4) 0.057(3) 0.035(3) 0.013(3) 0.010(3)
C44C 0.067(4) 0.069(4) 0.072(4) 0.036(3) 0.018(3) 0.020(3)
C45C 0.054(3) 0.054(4) 0.057(3) 0.030(3) 0.020(3) 0.011(3)
C46C 0.071(7) 0.022(7) 0.099(8) 0.025(6) 0.045(6) 0.005(6)
C47C 0.062(4) 0.064(4) 0.078(3) 0.030(3) 0.031(3) 0.011(3)
C48C 0.120(3) 0.115(4) 0.102(3) 0.056(3) 0.038(2) 0.020(3)
C49C 0.068(7) 0.087(8) 0.100(7) 0.082(5) 0.039(6) 0.022(6)
C50C 0.061(2) 0.058(4) 0.069(3) 0.029(3) 0.021(2) 0.025(3)
C51C 0.095(4) 0.093(4) 0.080(3) 0.044(3) 0.028(3) 0.014(3)
C52C 0.078(3) 0.090(4) 0.094(4) 0.037(3) 0.036(3) 0.020(3)
Yb1D 0.0480(3) 0.0438(3) 0.0525(3) 0.0245(2) 0.0220(2) 0.0066(2)
O1D 0.073(6) 0.118(9) 0.092(6) 0.046(6) 0.013(5) 0.012(6)
O2D 0.109(3) 0.087(3) 0.093(3) 0.062(2) 0.030(2) 0.019(2)
O3D 0.057(5) 0.046(6) 0.054(5) 0.008(4) 0.015(4) -0.013(4)
O4D 0.060(4) 0.078(5) 0.131(5) 0.066(4) 0.041(4) 0.027(4)
N1D 0.067(3) 0.0868(8) 0.0588(15) 0.0182(8) 0.037(2) 0.017(2)
N2D 0.084(3) 0.087(3) 0.075(3) 0.0247(18) 0.041(3) 0.021(2)
C1D 0.083(4) 0.084(3) 0.069(2) 0.026(2) 0.036(2) 0.020(3)
C2D 0.0973(6) 0.0959(5) 0.0958(7) 0.0406(5) 0.0354(5) 0.0240(5)
C3D 0.0992(5) 0.0983(5) 0.0985(6) 0.0415(4) 0.0356(4) 0.0259(4)
C4D 0.0983(6) 0.0988(8) 0.0985(8) 0.0414(6) 0.0352(6) 0.0255(7)
C5D 0.0973(5) 0.0971(8) 0.0973(8) 0.0410(6) 0.0353(6) 0.0250(6)
C6D 0.0961(8) 0.0964(8) 0.0962(8) 0.0403(6) 0.0347(6) 0.0250(7)
C7D 0.104(3) 0.114(3) 0.108(4) 0.044(3) 0.045(3) 0.013(3)
C8D 0.1072(6) 0.112(3) 0.1189(12) 0.0497(19) 0.0222(6) 0.036(2)
C9D 0.1423(7) 0.1430(8) 0.1427(8) 0.0595(6) 0.0518(5) 0.0371(7)
C10D 0.1072(6) 0.112(3) 0.1189(12) 0.0497(19) 0.0222(6) 0.036(2)
C11D 0.141(2) 0.141(2) 0.143(2) 0.0578(16) 0.0512(16) 0.0393(18)
C12D 0.141(2) 0.141(2) 0.143(2) 0.0578(16) 0.0512(16) 0.0393(18)
C13D 0.1423(7) 0.1430(8) 0.1427(8) 0.0595(6) 0.0518(5) 0.0371(7)
C14D 0.099(4) 0.103(3) 0.096(4) 0.040(3) 0.041(3) 0.025(3)
C15D 0.108(4) 0.111(4) 0.111(4) 0.046(3) 0.045(3) 0.023(3)
C16D 0.111(4) 0.107(3) 0.108(4) 0.044(3) 0.044(3) 0.023(3)
C17D 0.103(10) 0.095(14) 0.131(12) 0.031(10) 0.068(9) 0.018(10)
C18D 0.0973(6) 0.0959(5) 0.0958(7) 0.0406(5) 0.0354(5) 0.0240(5)
C19D 0.0973(5) 0.0971(8) 0.0973(8) 0.0410(6) 0.0353(6) 0.0250(6)
C20D 0.0903(6) 0.0914(6) 0.0910(6) 0.0378(4) 0.0322(4) 0.0246(5)
C21D 0.0903(6) 0.0914(6) 0.0910(6) 0.0378(4) 0.0322(4) 0.0246(5)
C22D 0.0961(8) 0.0964(8) 0.0962(8) 0.0403(6) 0.0347(6) 0.0250(7)
C23D 0.0992(5) 0.0983(5) 0.0985(6) 0.0415(4) 0.0356(4) 0.0259(4)
C24D 0.069(4) 0.061(9) 0.081(5) 0.036(6) 0.024(3) 0.013(7)
C25D 0.087(3) 0.095(4) 0.100(3) 0.037(3) 0.040(3) 0.025(3)
C26D 0.100(4) 0.098(4) 0.102(4) 0.045(3) 0.030(3) 0.027(3)
C27D 0.084(3) 0.074(4) 0.064(3) 0.036(3) 0.025(3) 0.021(3)
C28D 0.059(6) 0.114(11) 0.079(8) 0.048(7) 0.042(6) 0.033(7)
C29D 0.095(4) 0.099(4) 0.101(4) 0.042(3) 0.035(3) 0.027(3)
C30D 0.117(4) 0.119(4) 0.116(4) 0.052(3) 0.039(3) 0.029(3)
C31D 0.103(4) 0.098(4) 0.101(4) 0.043(3) 0.033(3) 0.033(3)
C32D 0.0973(6) 0.0959(6) 0.0958(6) 0.0406(4) 0.0354(4) 0.0240(5)
C33D 0.127(3) 0.137(4) 0.140(4) 0.060(3) 0.053(3) 0.021(3)
C34D 0.109(11) 0.056(10) 0.129(11) 0.052(8) 0.045(9) -0.016(9)
C35D 0.064(7) 0.053(10) 0.064(8) -0.017(7) 0.036(6) -0.007(7)
C36D 0.060(4) 0.078(5) 0.131(5) 0.066(4) 0.041(4) 0.027(4)
C37D 0.084(7) 0.154(13) 0.117(9) 0.085(8) 0.070(6) 0.063(8)
Yb1E 0.0527(3) 0.0326(3) 0.0772(3) 0.0280(2) 0.0285(2) 0.0072(2)
O1E 0.0698(7) 0.0692(7) 0.0725(5) 0.0248(5) 0.0290(5) 0.0228(5)
O2E 0.0698(7) 0.0692(7) 0.0725(5) 0.0248(5) 0.0290(5) 0.0228(5)
O3E 0.060(3) 0.0928(8) 0.0883(19) 0.0582(9) 0.022(3) 0.001(3)
O4E 0.060(3) 0.0928(8) 0.0883(19) 0.0582(9) 0.022(3) 0.001(3)
N1E 0.035(4) 0.033(6) 0.046(5) 0.017(4) 0.001(4) 0.004(4)
N2E 0.062(5) 0.068(6) 0.096(6) 0.058(5) 0.037(5) 0.036(5)
C1E 0.046(6) 0.018(7) 0.068(7) 0.011(6) 0.017(5) 0.006(5)
C2E 0.054(3) 0.047(4) 0.054(3) 0.029(2) 0.010(2) 0.012(3)
C3E 0.078(4) 0.076(4) 0.080(2) 0.037(2) 0.027(3) 0.019(3)
C4E 0.092(4) 0.088(4) 0.084(3) 0.041(3) 0.027(3) 0.024(3)
C5E 0.098(4) 0.091(4) 0.088(4) 0.038(3) 0.039(3) 0.017(3)
C6E 0.091(4) 0.089(4) 0.087(4) 0.032(3) 0.041(3) 0.018(3)
C7E 0.081(4) 0.115(6) 0.097(6) 0.038(6) 0.040(4) 0.024(4)
C8E 0.074(8) 0.122(4) 0.094(9) 0.067(7) 0.028(7) 0.036(7)
C9E 0.110(4) 0.112(4) 0.112(4) 0.050(3) 0.039(3) 0.025(3)
C10E 0.130(4) 0.126(3) 0.134(4) 0.052(3) 0.050(3) 0.036(3)
C11E 0.109(3) 0.110(3) 0.115(4) 0.045(2) 0.044(3) 0.021(3)
C12E 0.081(4) 0.115(6) 0.097(6) 0.038(6) 0.040(4) 0.024(4)
C13E 0.138(4) 0.138(4) 0.141(4) 0.051(2) 0.059(3) 0.043(3)
C14E 0.083(8) 0.044(4) 0.105(6) 0.036(3) 0.039(7) 0.016(7)
C15E 0.072(8) 0.066(6) 0.059(7) 0.029(4) 0.012(6) 0.015(7)
C16E 0.171(11) 0.111(14) 0.112(9) 0.049(8) 0.108(8) 0.053(10)
C17E 0.082(4) 0.080(4) 0.086(4) 0.035(3) 0.027(3) 0.022(3)
C18E 0.049(2) 0.046(2) 0.050(2) 0.0221(19) 0.0159(17) 0.0090(19)
C19E 0.085(4) 0.029(4) 0.062(3) 0.020(3) 0.038(3) 0.010(3)
C20E 0.117(6) 0.057(6) 0.062(5) 0.029(4) 0.022(6) -0.005(4)
C21E 0.092(4) 0.116(10) 0.045(5) 0.033(7) 0.006(3) 0.002(5)
C22E 0.083(3) 0.079(4) 0.084(3) 0.040(3) 0.018(3) 0.028(3)
C23E 0.069(3) 0.065(3) 0.070(4) 0.033(3) 0.017(3) 0.022(2)
C24E 0.080(3) 0.078(3) 0.086(3) 0.036(3) 0.027(3) 0.023(3)
C25E 0.104(4) 0.097(4) 0.102(4) 0.046(3) 0.030(3) 0.030(3)
C26E 0.080(3) 0.078(3) 0.086(3) 0.036(3) 0.027(3) 0.023(3)
C27E 0.095(5) 0.065(8) 0.118(10) 0.040(7) 0.039(7) 0.058(4)
C28E 0.112(4) 0.115(4) 0.120(4) 0.042(3) 0.046(3) 0.032(3)
C29E 0.097(4) 0.094(4) 0.099(4) 0.043(3) 0.031(3) 0.027(3)
C30E 0.103(4) 0.102(4) 0.108(4) 0.046(3) 0.029(3) 0.032(3)
C31E 0.079(3) 0.073(2) 0.078(2) 0.0305(18) 0.027(2) 0.023(2)
C32E 0.079(3) 0.073(2) 0.078(2) 0.0305(18) 0.027(2) 0.023(2)
C33E 0.087(3) 0.093(4) 0.094(4) 0.040(3) 0.025(3) 0.031(3)
C34E 0.096(3) 0.094(4) 0.105(4) 0.044(3) 0.028(3) 0.036(3)
C35E 0.083(3) 0.0738(14) 0.082(3) 0.0412(13) 0.026(3) 0.016(3)
C36E 0.084(3) 0.078(4) 0.081(4) 0.041(3) 0.024(3) 0.018(3)
C37E 0.087(4) 0.082(4) 0.084(4) 0.038(3) 0.031(3) 0.020(3)
Yb1F 0.0389(2) 0.0355(3) 0.0433(3) 0.0224(2) 0.0161(2) 0.0114(2)
O1F 0.041(4) 0.073(5) 0.084(6) 0.015(4) 0.008(4) -0.009(3)
O2F 0.078(3) 0.050(5) 0.069(5) 0.030(4) 0.001(3) 0.020(3)
O3F 0.039(4) 0.057(5) 0.052(3) 0.019(3) 0.020(3) 0.003(4)
O4F 0.046(4) 0.041(5) 0.053(4) 0.024(3) 0.003(3) 0.019(3)
N1F 0.050(5) 0.091(7) 0.035(5) 0.037(4) 0.018(4) 0.016(5)
N2F 0.055(5) 0.065(6) 0.059(5) 0.047(4) 0.033(4) 0.019(4)
C1F 0.037(3) 0.036(3) 0.039(3) 0.021(2) 0.011(3) 0.011(3)
C2F 0.039(3) 0.036(3) 0.040(3) 0.018(2) 0.009(3) 0.011(3)
C3F 0.042(5) 0.034(7) 0.044(6) 0.015(5) 0.008(5) 0.015(5)
C4F 0.039(5) 0.028(6) 0.073(7) 0.022(5) 0.034(5) 0.019(4)
C5F 0.027(5) 0.046(7) 0.082(8) 0.042(6) -0.003(5) 0.000(5)
C6F 0.082(8) 0.031(7) 0.069(8) 0.028(6) 0.016(7) 0.014(6)
C7F 0.048(6) 0.023(6) 0.066(7) 0.028(5) 0.011(5) 0.008(5)
C8F 0.079(3) 0.092(2) 0.087(3) 0.031(3) 0.032(2) 0.025(3)
C9F 0.119(4) 0.106(3) 0.117(4) 0.047(3) 0.042(3) 0.033(3)
C10F 0.129(7) 0.083(10) 0.047(6) 0.014(5) 0.046(4) 0.050(6)
C11F 0.021(5) 0.063(7) 0.049(6) 0.041(5) -0.002(4) -0.006(5)
C12F 0.052(3) 0.058(4) 0.051(3) 0.018(3) 0.024(3) 0.014(3)
C13F 0.084(8) 0.104(11) 0.100(9) 0.062(7) 0.047(7) 0.050(7)
C14F 0.062(4) 0.062(4) 0.062(3) 0.032(3) 0.021(3) 0.015(3)
C15F 0.069(4) 0.064(4) 0.066(4) 0.033(3) 0.024(3) 0.015(3)
C16F 0.064(4) 0.064(4) 0.069(4) 0.033(3) 0.012(3) 0.020(3)
C17F 0.029(6) 0.082(10) 0.079(8) 0.049(7) -0.020(6) -0.010(7)
C18F 0.037(3) 0.041(4) 0.036(3) 0.011(2) 0.028(2) 0.004(3)
C19F 0.040(3) 0.040(3) 0.045(3) 0.019(2) 0.014(3) 0.016(3)
C20F 0.058(4) 0.054(4) 0.055(3) 0.027(3) 0.018(3) 0.007(3)
C21F 0.084(3) 0.085(3) 0.085(3) 0.035(2) 0.033(2) 0.020(2)
C22F 0.054(3) 0.061(4) 0.054(3) 0.026(3) 0.021(3) 0.009(3)
C23F 0.042(6) 0.057(5) 0.069(7) 0.032(4) 0.023(5) 0.002(6)
C24F 0.034(5) 0.051(8) 0.065(7) 0.033(6) 0.008(5) 0.009(5)
C25F 0.038(5) 0.059(8) 0.037(6) 0.010(5) 0.022(4) 0.012(5)
C26F 0.040(6) 0.084(10) 0.088(8) 0.052(7) 0.010(6) 0.003(7)
C27F 0.042(5) 0.067(6) 0.048(6) 0.031(4) 0.025(4) 0.022(5)
C28F 0.120(9) 0.044(8) 0.074(7) 0.041(6) 0.045(7) 0.030(7)
C29F 0.048(7) 0.081(11) 0.074(9) 0.023(8) 0.017(6) -0.007(7)
C30F 0.102(4) 0.106(4) 0.107(4) 0.034(3) 0.044(3) 0.031(3)
C31F 0.108(4) 0.108(3) 0.100(4) 0.049(3) 0.041(3) 0.014(3)
C32F 0.116(4) 0.112(3) 0.112(4) 0.057(3) 0.034(3) 0.025(3)
C33F 0.093(3) 0.105(4) 0.107(4) 0.037(3) 0.034(3) 0.036(3)
C34F 0.058(6) 0.061(9) 0.086(4) 0.028(5) 0.050(5) -0.009(6)
C35F 0.036(3) 0.035(3) 0.041(3) 0.018(2) 0.018(3) 0.006(3)
C36F 0.035(6) 0.062(9) 0.061(7) 0.026(6) 0.013(5) -0.012(6)
C37F 0.077(7) 0.106(10) 0.106(8) 0.076(7) 0.061(6) 0.046(7)
C1S 0.0565(16) 0.0557(17) 0.0539(16) 0.0224(12) 0.0206(12) 0.0136(13)
C2S 0.0565(16) 0.0557(17) 0.0539(16) 0.0224(12) 0.0206(12) 0.0136(13)
C4S 0.0565(16) 0.0557(17) 0.0539(16) 0.0224(12) 0.0206(12) 0.0136(13)
C3S 0.0565(16) 0.0557(17) 0.0539(16) 0.0224(12) 0.0206(12) 0.0136(13)
C5S 0.0565(16) 0.0557(17) 0.0539(16) 0.0224(12) 0.0206(12) 0.0136(13)
C6S 0.0565(16) 0.0557(17) 0.0539(16) 0.0224(12) 0.0206(12) 0.0136(13)
O1S 0.1035(8) 0.1034(8) 0.1032(8) 0.0436(5) 0.0368(6) 0.0271(6)
C7S 0.1035(8) 0.1034(8) 0.1032(8) 0.0436(5) 0.0368(6) 0.0271(6)
C8S 0.1035(8) 0.1034(8) 0.1032(8) 0.0436(5) 0.0368(6) 0.0271(6)
C9S 0.1035(8) 0.1034(8) 0.1032(8) 0.0436(5) 0.0368(6) 0.0271(6)
C10S 0.1035(8) 0.1034(8) 0.1032(8) 0.0436(5) 0.0368(6) 0.0271(6)
C11S 0.089(4) 0.090(4) 0.091(4) 0.040(3) 0.025(3) 0.027(3)
C12S 0.165(4) 0.166(4) 0.167(4) 0.071(3) 0.057(3) 0.042(3)
C13S 0.120(4) 0.122(4) 0.121(4) 0.047(3) 0.043(3) 0.035(3)

loop_
_atom_type_symbol
_atom_type_description
_atom_type_scat_dispersion_real
_atom_type_scat_dispersion_imag
_atom_type_scat_source
C C 0.0033 0.0016 'International Tables Vol C Tables 4.2.6.8 and 6.1.1.4'
H H 0.0000 0.0000 'International Tables Vol C Tables 4.2.6.8 and 6.1.1.4'
N N 0.0061 0.0033 'International Tables Vol C Tables 4.2.6.8 and 6.1.1.4'
Yb Yb -0.3850 5.5486 'International Tables Vol C Tables 4.2.6.8 and 6.1.1.4'
O O 0.0106 0.0060 'International Tables Vol C Tables 4.2.6.8 and 6.1.1.4'

loop_
_geom_angle_atom_site_label_1
_geom_angle_atom_site_label_2
_geom_angle_atom_site_label_3
_geom_angle
_geom_angle_site_symmetry_1
N4A Yb1A N3A 86.1(3) .
N4A Yb1A N1A 114.4(3) .
N3A Yb1A N1A 135.1(3) .
N4A Yb1A N2A 123.0(3) .
N3A Yb1A N2A 119.3(3) .
N1A Yb1A N2A 83.8(3) .
N4A Yb1A C28A 33.3(3) .
N3A Yb1A C28A 59.3(3) .
N1A Yb1A C28A 118.0(3) .
N2A Yb1A C28A 151.4(4) .
N4A Yb1A C1A 143.6(3) .
N3A Yb1A C1A 126.4(3) .
N1A Yb1A C1A 31.9(3) .
N2A Yb1A C1A 59.4(3) .
C28A Yb1A C1A 147.4(3) .
N4A Yb1A C2A 149.4(3) .
N3A Yb1A C2A 120.3(3) .
N1A Yb1A C2A 59.1(3) .
N2A Yb1A C2A 32.6(3) .
C28A Yb1A C2A 176.0(4) .
C1A Yb1A C2A 29.0(3) .
N4A Yb1A C27A 61.1(3) .
N3A Yb1A C27A 31.1(3) .
N1A Yb1A C27A 125.9(3) .
N2A Yb1A C27A 147.5(3) .
C28A Yb1A C27A 29.7(3) .
C1A Yb1A C27A 139.7(4) .
C2A Yb1A C27A 148.8(3) .
C1A N1A C15A 116.7(8) .
C1A N1A Yb1A 92.8(6) .
C15A N1A Yb1A 149.5(5) .
C3A N2A C2A 118.3(7) .
C3A N2A Yb1A 146.4(6) .
C2A N2A Yb1A 90.8(5) .
C27A N3A C41A 116.7(7) .
C27A N3A Yb1A 94.6(6) .
C41A N3A Yb1A 147.5(5) .
C29A N4A C28A 117.8(7) .
C29A N4A Yb1A 150.1(5) .
C28A N4A Yb1A 91.1(6) .
C2A C1A N1A 124.8(11) .
C2A C1A Yb1A 75.6(6) .
N1A C1A Yb1A 55.3(5) .
C1A C2A N2A 124.5(9) .
C1A C2A Yb1A 75.4(6) .
N2A C2A Yb1A 56.6(4) .
C4A C3A C8A 120.0 .
C4A C3A N2A 119.7(5) .
C8A C3A N2A 120.2(5) .
C5A C4A C3A 120.0 .
C5A C4A C9A 116.7(6) .
C3A C4A C9A 123.0(6) .
C4A C5A C6A 120.0 .
C7A C6A C5A 120.0 .
C8A C7A C6A 120.0 .
C7A C8A C3A 120.0 .
C7A C8A C12A 118.7(6) .
C3A C8A C12A 121.3(6) .
C4A C9A C10A 116.7(11) .
C4A C9A C11A 110.9(11) .
C10A C9A C11A 109.8(10) .
C13A C12A C14A 106.1(9) .
C13A C12A C8A 115.8(8) .
C14A C12A C8A 108.7(8) .
C16A C15A C20A 123.3(10) .
C16A C15A N1A 116.2(8) .
C20A C15A N1A 120.2(8) .
C15A C16A C17A 117.9(9) .
C15A C16A C21A 125.1(10) .
C17A C16A C21A 116.6(9) .
C18A C17A C16A 122.8(10) .
C17A C18A C19A 116.1(12) .
C20A C19A C18A 121.5(10) .
C19A C20A C15A 117.4(9) .
C19A C20A C24A 120.1(9) .
C15A C20A C24A 122.4(10) .
C22A C21A C16A 115.3(9) .
C22A C21A C23A 111.5(9) .
C16A C21A C23A 116.4(9) .
C20A C24A C25A 110.4(9) .
C20A C24A C26A 113.7(10) .
C25A C24A C26A 107.2(7) .
C28A C27A N3A 122.8(9) .
C28A C27A Yb1A 73.2(5) .
N3A C27A Yb1A 54.3(4) .
C27A C28A N4A 126.5(9) .
C27A C28A Yb1A 77.2(6) .
N4A C28A Yb1A 55.6(5) .
C30A C29A C34A 120.0 .
C30A C29A N4A 120.2(5) .
C34A C29A N4A 119.6(5) .
C31A C30A C29A 120.0 .
C31A C30A C35A 120.9(5) .
C29A C30A C35A 119.1(5) .
C32A C31A C30A 120.0 .
C31A C32A C33A 120.0 .
C32A C33A C34A 120.0 .
C33A C34A C29A 120.0 .
C33A C34A C38A 118.3(6) .
C29A C34A C38A 121.5(6) .
C36A C35A C37A 109.1(8) .
C36A C35A C30A 107.1(9) .
C37A C35A C30A 115.9(8) .
C34A C38A C39A 115.8(9) .
C34A C38A C40A 110.2(9) .
C39A C38A C40A 108.4(9) .
C42A C41A C46A 120.0 .
C42A C41A N3A 119.4(5) .
C46A C41A N3A 120.6(5) .
C41A C42A C43A 120.0 .
C41A C42A C47A 122.5(7) .
C43A C42A C47A 117.4(7) .
C44A C43A C42A 120.0 .
C43A C44A C45A 120.0 .
C46A C45A C44A 120.0 .
C45A C46A C41A 120.0 .
C45A C46A C50A 115.5(6) .
C41A C46A C50A 124.1(6) .
C42A C47A C49A 117.2(10) .
C42A C47A C48A 108.4(8) .
C49A C47A C48A 108.1(10) .
C46A C50A C51A 114.4(10) .
C46A C50A C52A 113.3(12) .
C51A C50A C52A 102.8(10) .
N3B Yb1B N1B 116.0(3) .
N3B Yb1B N2B 119.8(3) .
N1B Yb1B N2B 85.1(3) .
N3B Yb1B N4B 84.7(3) .
N1B Yb1B N4B 138.8(3) .
N2B Yb1B N4B 116.5(3) .
N3B Yb1B C27B 32.5(4) .
N1B Yb1B C27B 119.2(3) .
N2B Yb1B C27B 147.7(3) .
N4B Yb1B C27B 60.2(3) .
N3B Yb1B C28B 60.5(3) .
N1B Yb1B C28B 127.9(3) .
N2B Yb1B C28B 145.1(3) .
N4B Yb1B C28B 31.9(3) .
C27B Yb1B C28B 30.3(4) .
N3B Yb1B C2B 146.8(4) .
N1B Yb1B C2B 58.9(3) .
N2B Yb1B C2B 33.2(3) .
N4B Yb1B C2B 121.6(3) .
C27B Yb1B C2B 177.9(3) .
C28B Yb1B C2B 151.2(4) .
N3B Yb1B C1B 144.6(3) .
N1B Yb1B C1B 31.8(3) .
N2B Yb1B C1B 60.9(3) .
N4B Yb1B C1B 128.5(3) .
C27B Yb1B C1B 149.1(3) .
C28B Yb1B C1B 141.8(3) .
C2B Yb1B C1B 29.3(2) .
C1B N1B C15B 117.0(7) .
C1B N1B Yb1B 93.0(5) .
C15B N1B Yb1B 149.8(5) .
C3B N2B C2B 119.7(7) .
C3B N2B Yb1B 148.6(6) .
C2B N2B Yb1B 90.8(5) .
C27B N3B C41B 115.2(7) .
C27B N3B Yb1B 90.3(6) .
C41B N3B Yb1B 151.6(6) .
C28B N4B C29B 119.4(8) .
C28B N4B Yb1B 90.4(6) .
C29B N4B Yb1B 148.3(5) .
C2B C1B N1B 122.1(9) .
C2B C1B Yb1B 74.4(6) .
N1B C1B Yb1B 55.1(5) .
C1B C2B N2B 126.9(9) .
C1B C2B Yb1B 76.3(6) .
N2B C2B Yb1B 56.0(5) .
C4B C3B C8B 120.0 .
C4B C3B N2B 121.1(5) .
C8B C3B N2B 118.8(5) .
C5B C4B C3B 120.0 .
C5B C4B C9B 117.7(6) .
C3B C4B C9B 122.0(5) .
C4B C5B C6B 120.0 .
C7B C6B C5B 120.0 .
C6B C7B C8B 120.0 .
C7B C8B C3B 120.0 .
C7B C8B C12B 118.1(5) .
C3B C8B C12B 121.9(5) .
C11B C9B C4B 114.8(8) .
C11B C9B C10B 109.8(10) .
C4B C9B C10B 111.9(8) .
C8B C12B C13B 109.7(11) .
C8B C12B C14B 115.8(8) .
C13B C12B C14B 111.7(10) .
C16B C15B C20B 120.0 .
C16B C15B N1B 124.4(5) .
C20B C15B N1B 115.6(5) .
C17B C16B C15B 120.0 .
C17B C16B C21B 118.7(5) .
C15B C16B C21B 120.3(5) .
C16B C17B C18B 120.0 .
C19B C18B C17B 120.0 .
C18B C19B C20B 120.0 .
C19B C20B C15B 120.0 .
C19B C20B C24B 117.6(5) .
C15B C20B C24B 122.4(5) .
C22B C21B C23B 111.0(9) .
C22B C21B C16B 109.8(8) .
C23B C21B C16B 109.2(8) .
C25B C24B C26B 112.2(11) .
C25B C24B C20B 113.2(9) .
C26B C24B C20B 112.4(9) .
C28B C27B N3B 125.4(9) .
C28B C27B Yb1B 75.9(6) .
N3B C27B Yb1B 57.2(5) .
C27B C28B N4B 124.9(10) .
C27B C28B Yb1B 73.8(7) .
N4B C28B Yb1B 57.7(5) .
C30B C29B C34B 120.0 .
C30B C29B N4B 120.0(5) .
C34B C29B N4B 119.7(5) .
C31B C30B C29B 120.0 .
C31B C30B C35B 118.9(6) .
C29B C30B C35B 121.1(6) .
C32B C31B C30B 120.0 .
C31B C32B C33B 120.0 .
C34B C33B C32B 120.0 .
C33B C34B C29B 120.0 .
C33B C34B C38B 114.4(6) .
C29B C34B C38B 124.8(6) .
C36B C35B C37B 112.4(10) .
C36B C35B C30B 107.1(8) .
C37B C35B C30B 114.5(8) .
C34B C38B C40B 114.1(9) .
C34B C38B C39B 114.0(10) .
C40B C38B C39B 103.8(9) .
C42B C41B C46B 120.0 .
C42B C41B N3B 120.5(5) .
C46B C41B N3B 119.2(5) .
C41B C42B C43B 120.0 .
C41B C42B C47B 120.0(7) .
C43B C42B C47B 119.7(7) .
C42B C43B C44B 120.0 .
C43B C44B C45B 120.0 .
C46B C45B C44B 120.0 .
C45B C46B C41B 120.0 .
C45B C46B C50B 117.6(6) .
C41B C46B C50B 122.3(5) .
C42B C47B C49B 113.8(9) .
C42B C47B C48B 116.1(12) .
C49B C47B C48B 105.5(10) .
C46B C50B C51B 117.5(8) .
C46B C50B C52B 108.9(7) .
C51B C50B C52B 110.7(9) .
N1C Yb1C N4C 117.4(3) .
N1C Yb1C N3C 118.3(3) .
N4C Yb1C N3C 86.2(4) .
N1C Yb1C N2C 84.0(4) .
N4C Yb1C N2C 120.1(4) .
N3C Yb1C N2C 134.5(3) .
N1C Yb1C C2C 59.8(3) .
N4C Yb1C C2C 147.4(4) .
N3C Yb1C C2C 124.9(3) .
N2C Yb1C C2C 31.8(3) .
N1C Yb1C C1C 32.3(3) .
N4C Yb1C C1C 146.0(4) .
N3C Yb1C C1C 119.1(3) .
N2C Yb1C C1C 59.3(3) .
C2C Yb1C C1C 29.5(3) .
N1C Yb1C C27C 145.9(4) .
N4C Yb1C C27C 60.6(4) .
N3C Yb1C C27C 32.4(3) .
N2C Yb1C C27C 128.1(3) .
C2C Yb1C C27C 142.0(3) .
C1C Yb1C C27C 150.3(4) .
N1C Yb1C C28C 144.6(3) .
N4C Yb1C C28C 32.2(3) .
N3C Yb1C C28C 60.3(3) .
N2C Yb1C C28C 123.6(3) .
C2C Yb1C C28C 153.7(3) .
C1C Yb1C C28C 176.8(3) .
C27C Yb1C C28C 29.8(3) .
C1C N1C C15C 119.6(8) .
C1C N1C Yb1C 92.6(6) .
C15C N1C Yb1C 146.4(7) .
C2C N2C C3C 120.8(11) .
C2C N2C Yb1C 90.2(8) .
C3C N2C Yb1C 147.2(7) .
C41C N3C C27C 120.0(9) .
C41C N3C Yb1C 148.3(6) .
C27C N3C Yb1C 91.0(7) .
C28C N4C C29C 116.2(8) .
C28C N4C Yb1C 93.4(6) .
C29C N4C Yb1C 149.8(7) .
C2C C1C N1C 123.7(10) .
C2C C1C Yb1C 75.2(7) .
N1C C1C Yb1C 55.1(5) .
C1C C2C N2C 126.1(12) .
C1C C2C Yb1C 75.3(8) .
N2C C2C Yb1C 57.9(7) .
C4C C3C C8C 120.0 .
C4C C3C N2C 118.3(6) .
C8C C3C N2C 121.7(6) .
C5C C4C C3C 120.0 .
C5C C4C C9C 116.1(6) .
C3C C4C C9C 123.9(6) .
C6C C5C C4C 120.0 .
C5C C6C C7C 120.0 .
C6C C7C C8C 120.0 .
C7C C8C C3C 120.0 .
C7C C8C C12C 116.6(9) .
C3C C8C C12C 123.0(9) .
C10C C9C C4C 115.7(13) .
C10C C9C C11C 113.5(12) .
C4C C9C C11C 111.2(11) .
C13C C12C C14C 109.4(17) .
C13C C12C C8C 113.9(12) .
C14C C12C C8C 109.7(12) .
C16C C15C C20C 120.0 .
C16C C15C N1C 123.1(7) .
C20C C15C N1C 116.8(7) .
C15C C16C C17C 120.0 .
C15C C16C C21C 122.1(7) .
C17C C16C C21C 117.9(7) .
C16C C17C C18C 120.0 .
C19C C18C C17C 120.0 .
C18C C19C C20C 120.0 .
C19C C20C C15C 120.0 .
C19C C20C C24C 117.1(7) .
C15C C20C C24C 122.7(7) .
C16C C21C C22C 112.5(12) .
C16C C21C C23C 115.6(10) .
C22C C21C C23C 99.5(12) .
C20C C24C C26C 110.6(10) .
C20C C24C C25C 113.5(10) .
C26C C24C C25C 108.4(13) .
C28C C27C N3C 125.0(10) .
C28C C27C Yb1C 75.3(7) .
N3C C27C Yb1C 56.6(6) .
C27C C28C N4C 124.6(9) .
C27C C28C Yb1C 74.9(7) .
N4C C28C Yb1C 54.4(5) .
C30C C29C C34C 120.0 .
C30C C29C N4C 123.6(7) .
C34C C29C N4C 116.4(7) .
C29C C30C C31C 120.0 .
C29C C30C C35C 120.1(9) .
C31C C30C C35C 119.5(9) .
C32C C31C C30C 120.0 .
C33C C32C C31C 120.0 .
C32C C33C C34C 120.0 .
C33C C34C C29C 120.0 .
C33C C34C C38C 119.8(9) .
C29C C34C C38C 119.8(9) .
C30C C35C C36C 110.6(13) .
C30C C35C C37C 130.0(13) .
C36C C35C C37C 92.8(12) .
C40C C38C C39C 106.6(15) .
C40C C38C C34C 105.7(10) .
C39C C38C C34C 115.3(14) .
N3C C41C C42C 119.4(5) .
N3C C41C C46C 120.3(5) .
C42C C41C C46C 120.0 .
C41C C42C C43C 120.0 .
C41C C42C C47C 127.4(7) .
C43C C42C C47C 112.2(7) .
C44C C43C C42C 120.0 .
C45C C44C C43C 120.0 .
C44C C45C C46C 120.0 .
C45C C46C C41C 120.0 .
C45C C46C C50C 119.0(6) .
C41C C46C C50C 120.7(6) .
C42C C47C C49C 116.1(9) .
C42C C47C C48C 114.2(10) .
C49C C47C C48C 110.6(12) .
C46C C50C C52C 121.1(11) .
C46C C50C C51C 112.4(10) .
C52C C50C C51C 107.3(11) .
N2D Yb1D O1D 107.8(4) .
N2D Yb1D N1D 57.0(4) .
O1D Yb1D N1D 114.4(3) .
N2D Yb1D O2D 90.6(4) .
O1D Yb1D O2D 68.5(3) .
N1D Yb1D O2D 147.3(3) .
N2D Yb1D O3D 145.9(4) .
O1D Yb1D O3D 82.1(3) .
N1D Yb1D O3D 89.1(3) .
O2D Yb1D O3D 122.9(3) .
N2D Yb1D O4D 133.2(3) .
O1D Yb1D O4D 109.0(3) .
N1D Yb1D O4D 126.7(3) .
O2D Yb1D O4D 77.1(3) .
O3D Yb1D O4D 67.6(3) .
N2D Yb1D C1D 31.0(4) .
O1D Yb1D C1D 116.7(4) .
N1D Yb1D C1D 26.2(4) .
O2D Yb1D C1D 121.6(4) .
O3D Yb1D C1D 115.2(4) .
O4D Yb1D C1D 134.2(3) .
N2D Yb1D C32D 105.7(4) .
O1D Yb1D C32D 49.8(4) .
N1D Yb1D C32D 155.1(4) .
O2D Yb1D C32D 21.4(3) .
O3D Yb1D C32D 105.3(3) .
O4D Yb1D C32D 78.1(4) .
C1D Yb1D C32D 135.2(4) .
N2D Yb1D C35D 170.9(4) .
O1D Yb1D C35D 76.9(3) .
N1D Yb1D C35D 114.1(4) .
O2D Yb1D C35D 98.4(4) .
O3D Yb1D C35D 25.5(3) .
O4D Yb1D C35D 49.0(3) .
C1D Yb1D C35D 140.0(4) .
C32D Yb1D C35D 83.3(4) .
C30D O1D C31D 114.6(12) .
C30D O1D Yb1D 127.4(11) .
C31D O1D Yb1D 117.5(7) .
C32D O2D C33D 109.7(13) .
C32D O2D Yb1D 111.3(10) .
C33D O2D Yb1D 129.4(10) .
C35D O3D C34D 114.3(10) .
C35D O3D Yb1D 104.9(7) .
C34D O3D Yb1D 136.8(7) .
C37D O4D C36D 109.7(9) .
C37D O4D Yb1D 135.5(7) .
C36D O4D Yb1D 112.9(7) .
C1D N1D C18D 124.3(12) .
C1D N1D Yb1D 96.5(10) .
C18D N1D Yb1D 136.5(7) .
C2D N2D C1D 133.1(9) .
C2D N2D Yb1D 127.7(8) .
C1D N2D Yb1D 93.8(8) .
N1D C1D N2D 112.1(12) .
N1D C1D C14D 129.4(16) .
N2D C1D C14D 118.4(12) .
N1D C1D Yb1D 57.3(8) .
N2D C1D Yb1D 55.2(6) .
C14D C1D Yb1D 172.9(11) .
N2D C2D C3D 114.0(5) .
N2D C2D C7D 124.7(5) .
C3D C2D C7D 120.0 .
C4D C3D C2D 120.0 .
C4D C3D C8D 119.1(3) .
C2D C3D C8D 120.9(3) .
C3D C4D C5D 120.0 .
C4D C5D C6D 120.0 .
C7D C6D C5D 120.0 .
C6D C7D C2D 120.0 .
C6D C7D C11D 112.2(3) .
C2D C7D C11D 127.8(3) .
C3D C8D C9D 124.1(5) .
C3D C8D C10D 115.2(4) .
C9D C8D C10D 104.1(7) .
C7D C11D C13D 113.8(7) .
C7D C11D C12D 103.5(6) .
C13D C11D C12D 123.7(6) .
C15D C14D C1D 106.1(11) .
C15D C14D C17D 107.0(14) .
C1D C14D C17D 115.3(13) .
C15D C14D C16D 103.9(13) .
C1D C14D C16D 117.9(15) .
C17D C14D C16D 105.6(11) .
C19D C18D C23D 120.0 .
C19D C18D N1D 118.2(6) .
C23D C18D N1D 120.8(6) .
C20D C19D C18D 120.0 .
C20D C19D C24D 115.6(7) .
C18D C19D C24D 124.2(7) .
C21D C20D C19D 120.0 .
C20D C21D C22D 120.0 .
C23D C22D C21D 120.0 .
C22D C23D C18D 120.0 .
C22D C23D C27D 120.7(8) .
C18D C23D C27D 119.2(8) .
C26D C24D C25D 113.8(11) .
C26D C24D C19D 108.2(11) .
C25D C24D C19D 111.4(11) .
C23D C27D C29D 113.2(12) .
C23D C27D C28D 103.4(8) .
C29D C27D C28D 105.6(11) .
C32D C31D O1D 105.1(12) .
O2D C32D C31D 123.6(15) .
O2D C32D Yb1D 47.3(8) .
C31D C32D Yb1D 87.2(10) .
O3D C35D C36D 111.7(10) .
O3D C35D Yb1D 49.5(5) .
C36D C35D Yb1D 87.4(7) .
C35D C36D O4D 108.6(10) .
N2E Yb1E O2E 120.2(3) .
N2E Yb1E N1E 56.7(3) .
O2E Yb1E N1E 115.1(3) .
N2E Yb1E O3E 130.6(3) .
O2E Yb1E O3E 96.3(3) .
N1E Yb1E O3E 137.1(3) .
N2E Yb1E O1E 145.3(3) .
O2E Yb1E O1E 69.2(3) .
N1E Yb1E O1E 88.7(3) .
O3E Yb1E O1E 75.5(3) .
N2E Yb1E O4E 89.1(3) .
O2E Yb1E O4E 77.2(3) .
N1E Yb1E O4E 145.6(3) .
O3E Yb1E O4E 66.4(3) .
O1E Yb1E O4E 125.2(3) .
N2E Yb1E C1E 29.3(4) .
O2E Yb1E C1E 122.2(3) .
N1E Yb1E C1E 27.4(3) .
O3E Yb1E C1E 141.5(3) .
O1E Yb1E C1E 116.1(3) .
O4E Yb1E C1E 118.4(3) .
N2E Yb1E C31E 157.9(3) .
O2E Yb1E C31E 44.5(3) .
N1E Yb1E C31E 110.9(3) .
O3E Yb1E C31E 71.3(3) .
O1E Yb1E C31E 28.2(3) .
O4E Yb1E C31E 100.1(3) .
C1E Yb1E C31E 136.2(4) .
C30E O1E C31E 119.1(9) .
C30E O1E Yb1E 139.4(8) .
C31E O1E Yb1E 100.6(5) .
C32E O2E C33E 112.5(9) .
C32E O2E Yb1E 119.2(7) .
C33E O2E Yb1E 122.5(7) .
C34E O3E C35E 117.7(11) .
C34E O3E Yb1E 125.7(9) .
C35E O3E Yb1E 115.2(6) .
C37E O4E C36E 110.5(11) .
C37E O4E Yb1E 133.9(8) .
C36E O4E Yb1E 109.3(8) .
C1E N1E C18E 136.5(9) .
C1E N1E Yb1E 94.9(7) .
C18E N1E Yb1E 128.1(5) .
C2E N2E C1E 127.2(9) .
C2E N2E Yb1E 136.5(7) .
C1E N2E Yb1E 94.7(6) .
N1E C1E N2E 113.7(9) .
N1E C1E C14E 122.2(12) .
N2E C1E C14E 124.2(11) .
N1E C1E Yb1E 57.7(6) .
N2E C1E Yb1E 56.0(5) .
C14E C1E Yb1E 178.0(8) .
N2E C2E C3E 122.1(6) .
N2E C2E C7E 117.3(6) .
C3E C2E C7E 120.0 .
C4E C3E C2E 120.0 .
C4E C3E C8E 118.5(8) .
C2E C3E C8E 121.5(8) .
C5E C4E C3E 120.0 .
C6E C5E C4E 120.0 .
C5E C6E C7E 120.0 .
C6E C7E C2E 120.0 .
C6E C7E C11E 115.0(9) .
C2E C7E C11E 124.5(9) .
C3E C8E C10E 109.4(13) .
C3E C8E C9E 116.0(11) .
C10E C8E C9E 110.6(12) .
C7E C11E C12E 114.8(15) .
C7E C11E C13E 114.4(12) .
C12E C11E C13E 108.4(13) .
C1E C14E C15E 116.9(11) .
C1E C14E C17E 113.9(11) .
C15E C14E C17E 111.3(11) .
C1E C14E C16E 113.2(11) .
C15E C14E C16E 100.3(11) .
C17E C14E C16E 99.0(10) .
C19E C18E C23E 120.0 .
C19E C18E N1E 120.0(6) .
C23E C18E N1E 119.3(6) .
C20E C19E C18E 120.0 .
C20E C19E C24E 117.8(7) .
C18E C19E C24E 121.9(7) .
C19E C20E C21E 120.0 .
C20E C21E C22E 120.0 .
C23E C22E C21E 120.0 .
C22E C23E C18E 120.0 .
C22E C23E C27E 118.6(8) .
C18E C23E C27E 121.3(8) .
C25E C24E C26E 112.2(12) .
C25E C24E C19E 107.5(12) .
C26E C24E C19E 110.6(11) .
C23E C27E C28E 112.1(11) .
C23E C27E C29E 116.2(13) .
C28E C27E C29E 104.6(11) .
C32E C31E O1E 116.0(10) .
C32E C31E Yb1E 85.7(6) .
O1E C31E Yb1E 51.2(4) .
C31E C32E O2E 103.4(10) .
O3E C35E C36E 113.1(12) .
O4E C36E C35E 103.8(11) .
N2F Yb1F N1F 55.6(3) .
N2F Yb1F O1F 111.2(3) .
N1F Yb1F O1F 107.1(3) .
N2F Yb1F O4F 111.4(2) .
N1F Yb1F O4F 129.4(3) .
O1F Yb1F O4F 121.8(3) .
N2F Yb1F O2F 162.8(3) .
N1F Yb1F O2F 108.2(3) .
O1F Yb1F O2F 65.5(3) .
O4F Yb1F O2F 82.9(2) .
N2F Yb1F O3F 86.0(3) .
N1F Yb1F O3F 141.3(3) .
O1F Yb1F O3F 80.1(3) .
O4F Yb1F O3F 65.5(2) .
O2F Yb1F O3F 109.2(3) .
N2F Yb1F C1F 27.6(3) .
N1F Yb1F C1F 28.1(3) .
O1F Yb1F C1F 112.3(3) .
O4F Yb1F C1F 123.8(3) .
O2F Yb1F C1F 136.1(3) .
O3F Yb1F C1F 113.5(3) .
N2F Yb1F C35F 82.2(3) .
N1F Yb1F C35F 134.4(3) .
O1F Yb1F C35F 103.6(3) .
O4F Yb1F C35F 47.2(2) .
O2F Yb1F C35F 114.9(3) .
O3F Yb1F C35F 24.1(2) .
C1F Yb1F C35F 108.2(3) .
N2F Yb1F C32F 157.9(3) .
N1F Yb1F C32F 125.7(3) .
O1F Yb1F C32F 46.8(3) .
O4F Yb1F C32F 84.7(2) .
O2F Yb1F C32F 25.3(3) .
O3F Yb1F C32F 87.4(3) .
C1F Yb1F C32F 149.2(2) .
C35F Yb1F C32F 99.9(3) .
C31F O1F C30F 110.6(9) .
C31F O1F Yb1F 123.5(6) .
C30F O1F Yb1F 125.5(8) .
C33F O2F C32F 107.6(10) .
C33F O2F Yb1F 140.1(8) .
C32F O2F Yb1F 107.1(6) .
C35F O3F C34F 114.9(9) .
C35F O3F Yb1F 107.8(6) .
C34F O3F Yb1F 127.1(5) .
C37F O4F C36F 111.1(9) .
C37F O4F Yb1F 129.5(6) .
C36F O4F Yb1F 119.0(6) .
C1F N1F C18F 130.2(10) .
C1F N1F Yb1F 95.7(7) .
C18F N1F Yb1F 134.1(6) .
C1F N2F C2F 130.8(9) .
C1F N2F Yb1F 96.4(6) .
C2F N2F Yb1F 129.3(6) .
N2F C1F N1F 112.2(10) .
N2F C1F C14F 126.2(9) .
N1F C1F C14F 120.9(10) .
N2F C1F Yb1F 56.0(6) .
N1F C1F Yb1F 56.2(6) .
C14F C1F Yb1F 173.6(7) .
N2F C2F C3F 119.5(5) .
N2F C2F C7F 119.6(5) .
C3F C2F C7F 120.0 .
C2F C3F C4F 120.0 .
C2F C3F C8F 124.8(7) .
C4F C3F C8F 114.7(7) .
C5F C4F C3F 120.0 .
C4F C5F C6F 120.0 .
C7F C6F C5F 120.0 .
C6F C7F C2F 120.0 .
C6F C7F C11F 116.3(5) .
C2F C7F C11F 123.7(5) .
C10F C8F C3F 123.2(11) .
C10F C8F C9F 105.2(13) .
C3F C8F C9F 111.0(13) .
C13F C11F C7F 115.1(8) .
C13F C11F C12F 107.5(9) .
C7F C11F C12F 109.9(9) .
C15F C14F C16F 110.7(11) .
C15F C14F C17F 103.3(10) .
C16F C14F C17F 110.7(10) .
C15F C14F C1F 112.6(10) .
C16F C14F C1F 107.6(10) .
C17F C14F C1F 112.1(10) .
C19F C18F C23F 120.0 .
C19F C18F N1F 124.0(5) .
C23F C18F N1F 115.8(5) .
C20F C19F C18F 120.0 .
C20F C19F C24F 117.9(5) .
C18F C19F C24F 121.6(5) .
C19F C20F C21F 120.0 .
C22F C21F C20F 120.0 .
C21F C22F C23F 120.0 .
C22F C23F C18F 120.0 .
C22F C23F C27F 116.3(6) .
C18F C23F C27F 123.3(6) .
C25F C24F C19F 111.3(9) .
C25F C24F C26F 108.3(9) .
C19F C24F C26F 112.2(10) .
C29F C27F C28F 109.1(10) .
C29F C27F C23F 116.8(10) .
C28F C27F C23F 109.2(8) .
O1F C31F C32F 105.9(9) .
O2F C32F C31F 110.3(11) .
O2F C32F Yb1F 47.6(5) .
C31F C32F Yb1F 82.9(7) .
O3F C35F C36F 111.3(8) .
O3F C35F Yb1F 48.2(5) .
C36F C35F Yb1F 85.0(6) .
O4F C36F C35F 106.5(10) .
C2S C1S C6S 120.0 .
C4S C2S C1S 120.0 .
C2S C4S C3S 120.0 .
C5S C3S C4S 120.0 .
C3S C5S C6S 120.0 .
C5S C6S C1S 120.0 .
C10S O1S C7S 120.5(6) .
O1S C7S C8S 100.4(5) .
C9S C8S C7S 107.4(5) .
C8S C9S C10S 108.4(5) .
O1S C10S C9S 99.8(5) .
C11S C11S C12S 113.7(4) 2_556
C11S C12S C13S 113.9(6) .

loop_
_geom_bond_atom_site_label_1
_geom_bond_atom_site_label_2
_geom_bond_distance
_geom_bond_site_symmetry_2
Yb1A N4A 2.174(9) .
Yb1A N3A 2.188(7) .
Yb1A N1A 2.197(8) .
Yb1A N2A 2.232(7) .
Yb1A C28A 2.635(10) .
Yb1A C1A 2.669(10) .
Yb1A C2A 2.672(8) .
Yb1A C27A 2.684(9) .
N1A C1A 1.412(12) .
N1A C15A 1.464(13) .
N2A C3A 1.393(10) .
N2A C2A 1.440(14) .
N3A C27A 1.390(12) .
N3A C41A 1.411(10) .
N4A C29A 1.414(10) .
N4A C28A 1.447(12) .
C1A C2A 1.337(15) .
C3A C4A 1.3900 .
C3A C8A 1.3900 .
C4A C5A 1.3900 .
C4A C9A 1.477(15) .
C5A C6A 1.3900 .
C6A C7A 1.3900 .
C7A C8A 1.3900 .
C8A C12A 1.545(10) .
C9A C10A 1.531(16) .
C9A C11A 1.570(18) .
C12A C13A 1.523(14) .
C12A C14A 1.543(15) .
C15A C16A 1.335(12) .
C15A C20A 1.392(12) .
C16A C17A 1.396(17) .
C16A C21A 1.538(13) .
C17A C18A 1.376(15) .
C18A C19A 1.428(15) .
C19A C20A 1.379(16) .
C20A C24A 1.472(14) .
C21A C22A 1.486(15) .
C21A C23A 1.563(14) .
C24A C25A 1.551(14) .
C24A C26A 1.602(15) .
C27A C28A 1.363(15) .
C29A C30A 1.3900 .
C29A C34A 1.3900 .
C30A C31A 1.3900 .
C30A C35A 1.539(13) .
C31A C32A 1.3900 .
C32A C33A 1.3900 .
C33A C34A 1.3900 .
C34A C38A 1.503(12) .
C35A C36A 1.500(13) .
C35A C37A 1.512(14) .
C38A C39A 1.517(17) .
C38A C40A 1.616(13) .
C41A C42A 1.3900 .
C41A C46A 1.3900 .
C42A C43A 1.3900 .
C42A C47A 1.454(12) .
C43A C44A 1.3900 .
C44A C45A 1.3900 .
C45A C46A 1.3900 .
C46A C50A 1.503(16) .
C47A C49A 1.488(13) .
C47A C48A 1.538(18) .
C50A C51A 1.562(19) .
C50A C52A 1.589(17) .
Yb1B N3B 2.168(8) .
Yb1B N1B 2.196(8) .
Yb1B N2B 2.197(8) .
Yb1B N4B 2.202(9) .
Yb1B C27B 2.578(11) .
Yb1B C28B 2.604(11) .
Yb1B C2B 2.650(11) .
Yb1B C1B 2.672(10) .
N1B C1B 1.412(11) .
N1B C15B 1.464(9) .
N2B C3B 1.421(8) .
N2B C2B 1.451(13) .
N3B C27B 1.385(14) .
N3B C41B 1.430(10) .
N4B C28B 1.376(11) .
N4B C29B 1.447(11) .
C1B C2B 1.346(11) .
C3B C4B 1.3900 .
C3B C8B 1.3900 .
C4B C5B 1.3900 .
C4B C9B 1.519(11) .
C5B C6B 1.3900 .
C6B C7B 1.3900 .
C7B C8B 1.3900 .
C8B C12B 1.530(14) .
C9B C11B 1.513(14) .
C9B C10B 1.553(17) .
C12B C13B 1.556(17) .
C12B C14B 1.583(15) .
C15B C16B 1.3900 .
C15B C20B 1.3900 .
C16B C17B 1.3900 .
C16B C21B 1.623(11) .
C17B C18B 1.3900 .
C18B C19B 1.3900 .
C19B C20B 1.3900 .
C20B C24B 1.547(13) .
C21B C22B 1.533(16) .
C21B C23B 1.538(14) .
C24B C25B 1.534(19) .
C24B C26B 1.539(13) .
C27B C28B 1.353(16) .
C29B C30B 1.3900 .
C29B C34B 1.3900 .
C30B C31B 1.3900 .
C30B C35B 1.577(12) .
C31B C32B 1.3900 .
C32B C33B 1.3900 .
C33B C34B 1.3900 .
C34B C38B 1.457(13) .
C35B C36B 1.457(13) .
C35B C37B 1.519(14) .
C38B C40B 1.552(14) .
C38B C39B 1.578(15) .
C41B C42B 1.3900 .
C41B C46B 1.3900 .
C42B C43B 1.3900 .
C42B C47B 1.487(15) .
C43B C44B 1.3900 .
C44B C45B 1.3900 .
C45B C46B 1.3900 .
C46B C50B 1.521(11) .
C47B C49B 1.533(18) .
C47B C48B 1.553(16) .
C50B C51B 1.524(13) .
C50B C52B 1.554(13) .
Yb1C N1C 2.158(8) .
Yb1C N4C 2.168(9) .
Yb1C N3C 2.218(10) .
Yb1C N2C 2.226(13) .
Yb1C C2C 2.626(13) .
Yb1C C1C 2.627(12) .
Yb1C C27C 2.657(12) .
Yb1C C28C 2.662(11) .
N1C C1C 1.405(14) .
N1C C15C 1.422(9) .
N2C C2C 1.385(13) .
N2C C3C 1.403(12) .
N3C C41C 1.381(11) .
N3C C27C 1.426(12) .
N4C C28C 1.422(14) .
N4C C29C 1.448(11) .
C1C C2C 1.338(14) .
C3C C4C 1.3900 .
C3C C8C 1.3900 .
C4C C5C 1.3900 .
C4C C9C 1.547(17) .
C5C C6C 1.3900 .
C6C C7C 1.3900 .
C7C C8C 1.3900 .
C8C C12C 1.507(16) .
C9C C10C 1.474(19) .
C9C C11C 1.555(18) .
C12C C13C 1.49(2) .
C12C C14C 1.50(2) .
C15C C16C 1.3900 .
C15C C20C 1.3900 .
C16C C17C 1.3900 .
C16C C21C 1.532(17) .
C17C C18C 1.3900 .
C18C C19C 1.3900 .
C19C C20C 1.3900 .
C20C C24C 1.499(16) .
C21C C22C 1.554(19) .
C21C C23C 1.68(2) .
C24C C26C 1.546(19) .
C24C C25C 1.562(19) .
C27C C28C 1.370(15) .
C29C C30C 1.3900 .
C29C C34C 1.3900 .
C30C C31C 1.3900 .
C30C C35C 1.50(2) .
C31C C32C 1.3900 .
C32C C33C 1.3900 .
C33C C34C 1.3900 .
C34C C38C 1.478(19) .
C35C C36C 1.591(19) .
C35C C37C 1.70(3) .
C38C C40C 1.44(2) .
C38C C39C 1.46(2) .
C41C C42C 1.3900 .
C41C C46C 1.3900 .
C42C C43C 1.3900 .
C42C C47C 1.487(14) .
C43C C44C 1.3900 .
C44C C45C 1.3900 .
C45C C46C 1.3900 .
C46C C50C 1.479(16) .
C47C C49C 1.541(15) .
C47C C48C 1.629(18) .
C50C C52C 1.505(16) .
C50C C51C 1.513(15) .
Yb1D N2D 2.349(10) .
Yb1D O1D 2.406(9) .
Yb1D N1D 2.417(11) .
Yb1D O2D 2.450(11) .
Yb1D O3D 2.468(8) .
Yb1D O4D 2.526(9) .
Yb1D C1D 2.853(14) .
Yb1D C32D 3.105(18) .
Yb1D C35D 3.135(12) .
O1D C30D 1.342(17) .
O1D C31D 1.52(2) .
O2D C32D 1.217(15) .
O2D C33D 1.379(18) .
O3D C35D 1.398(14) .
O3D C34D 1.417(17) .
O4D C37D 1.431(13) .
O4D C36D 1.498(14) .
N1D C1D 1.268(16) .
N1D C18D 1.413(15) .
N2D C2D 1.364(12) .
N2D C1D 1.47(2) .
C1D C14D 1.557(19) .
C2D C3D 1.3900 .
C2D C7D 1.3900 .
C3D C4D 1.3900 .
C3D C8D 1.504(4) .
C4D C5D 1.3900 .
C5D C6D 1.3900 .
C6D C7D 1.3900 .
C7D C11D 1.509(4) .
C8D C9D 1.535(5) .
C8D C10D 1.538(5) .
C11D C13D 1.540(4) .
C11D C12D 1.542(5) .
C14D C15D 1.53(2) .
C14D C17D 1.58(2) .
C14D C16D 1.60(2) .
C18D C19D 1.3900 .
C18D C23D 1.3900 .
C19D C20D 1.3900 .
C19D C24D 1.555(15) .
C20D C21D 1.3900 .
C21D C22D 1.3900 .
C22D C23D 1.3900 .
C23D C27D 1.552(15) .
C24D C26D 1.482(16) .
C24D C25D 1.494(18) .
C27D C29D 1.560(18) .
C27D C28D 1.608(16) .
C31D C32D 1.513(19) .
C35D C36D 1.471(15) .
Yb1E N2E 2.398(9) .
Yb1E O2E 2.406(8) .
Yb1E N1E 2.445(9) .
Yb1E O3E 2.453(8) .
Yb1E O1E 2.510(8) .
Yb1E O4E 2.525(10) .
Yb1E C1E 2.883(11) .
Yb1E C31E 3.167(6) .
O1E C30E 1.394(18) .
O1E C31E 1.525(15) .
O2E C32E 1.449(14) .
O2E C33E 1.491(14) .
O3E C34E 1.332(15) .
O3E C35E 1.486(17) .
O4E C37E 1.405(15) .
O4E C36E 1.427(14) .
N1E C1E 1.332(13) .
N1E C18E 1.392(12) .
N2E C2E 1.361(12) .
N2E C1E 1.416(17) .
C1E C14E 1.531(16) .
C2E C3E 1.3900 .
C2E C7E 1.3900 .
C3E C4E 1.3900 .
C3E C8E 1.484(16) .
C4E C5E 1.3900 .
C5E C6E 1.3900 .
C6E C7E 1.3900 .
C7E C11E 1.445(17) .
C8E C10E 1.52(2) .
C8E C9E 1.585(17) .
C11E C12E 1.51(2) .
C11E C13E 1.56(2) .
C14E C15E 1.55(2) .
C14E C17E 1.587(17) .
C14E C16E 1.667(19) .
C18E C19E 1.3900 .
C18E C23E 1.3900 .
C19E C20E 1.3900 .
C19E C24E 1.586(15) .
C20E C21E 1.3900 .
C21E C22E 1.3900 .
C22E C23E 1.3900 .
C23E C27E 1.490(16) .
C24E C25E 1.361(16) .
C24E C26E 1.506(18) .
C27E C28E 1.549(18) .
C27E C29E 1.587(19) .
C31E C32E 1.388(16) .
C35E C36E 1.509(17) .
Yb1F N2F 2.390(9) .
Yb1F N1F 2.392(11) .
Yb1F O1F 2.397(9) .
Yb1F O4F 2.473(7) .
Yb1F O2F 2.480(8) .
Yb1F O3F 2.500(8) .
Yb1F C1F 2.864(12) .
Yb1F C35F 3.195(10) .
Yb1F C32F 3.209(14) .
O1F C31F 1.404(13) .
O1F C30F 1.468(17) .
O2F C33F 1.351(15) .
O2F C32F 1.432(17) .
O3F C35F 1.368(11) .
O3F C34F 1.387(14) .
O4F C37F 1.439(13) .
O4F C36F 1.441(13) .
N1F C1F 1.354(12) .
N1F C18F 1.445(10) .
N2F C1F 1.334(14) .
N2F C2F 1.385(9) .
C1F C14F 1.579(18) .
C2F C3F 1.3900 .
C2F C7F 1.3900 .
C3F C4F 1.3900 .
C3F C8F 1.476(14) .
C4F C5F 1.3900 .
C5F C6F 1.3900 .
C6F C7F 1.3900 .
C7F C11F 1.529(12) .
C8F C10F 1.39(2) .
C8F C9F 1.52(2) .
C11F C13F 1.493(15) .
C11F C12F 1.563(16) .
C14F C15F 1.480(17) .
C14F C16F 1.528(16) .
C14F C17F 1.568(14) .
C18F C19F 1.3900 .
C18F C23F 1.3900 .
C19F C20F 1.3900 .
C19F C24F 1.494(13) .
C20F C21F 1.3900 .
C21F C22F 1.3900 .
C22F C23F 1.3900 .
C23F C27F 1.536(11) .
C24F C25F 1.493(15) .
C24F C26F 1.582(17) .
C27F C29F 1.466(16) .
C27F C28F 1.519(17) .
C31F C32F 1.537(5) .
C35F C36F 1.511(15) .
C1S C2S 1.3900 .
C1S C6S 1.3900 .
C2S C4S 1.3900 .
C4S C3S 1.3900 .
C3S C5S 1.3900 .
C5S C6S 1.3900 .
O1S C10S 1.430(5) .
O1S C7S 1.431(4) .
C7S C8S 1.541(5) .
C8S C9S 1.539(5) .
C9S C10S 1.539(5) .
C11S C11S 1.537(4) 2_556
C11S C12S 1.537(4) .
C12S C13S 1.542(5) .
